data_4505322
loop_
_publ_author_name
'Ma, Bao-Qing'
'Coppens, Philip'

_publ_section_title
;
 Symmetry Mismatching as a Tool in the Synthesis of Complex Supramolecular
 Solids with Multiple Cavities
;
_journal_issue 2
_journal_name_full 'Crystal Growth &amp; Design'
_journal_page_first 211
_journal_paper_doi 10.1021/cg0341914
_journal_volume 4
_journal_year 2004
_chemical_formula_sum 'C372 H336 N48 O78'
_chemical_formula_weight 6726.89
_chemical_name_systematic
; 
 ? 
;
_space_group_IT_number 2
_symmetry_cell_setting triclinic
_symmetry_space_group_name_Hall '-P 1'
_symmetry_space_group_name_H-M 'P -1'
_atom_sites_solution_hydrogens geom
_atom_sites_solution_primary direct
_atom_sites_solution_secondary difmap
_audit_creation_method SHELXL-97
_cell_angle_alpha 81.838(6)
_cell_angle_beta 76.680(6)
_cell_angle_gamma 87.209(7)
_cell_formula_units_Z 2
_cell_length_a 20.969(5)
_cell_length_b 22.052(5)
_cell_length_c 37.511(10)
_cell_measurement_temperature 90(1)
_cell_volume 16706(7)
_computing_cell_refinement SMART
_computing_data_collection SMART
_computing_data_reduction SAINT
_computing_molecular_graphics XP
_computing_publication_material XCIF
_computing_structure_refinement 'SHELXL-97 (Sheldrick, 1997)'
_computing_structure_solution 'SHELXS-97 (Sheldrick, 1990)'
_diffrn_ambient_temperature 90(1)
_diffrn_measured_fraction_theta_full 0.848
_diffrn_measured_fraction_theta_max 0.848
_diffrn_measurement_device_type 'SMART CCD 1000'
_diffrn_radiation_monochromator graphite
_diffrn_radiation_source 'fine-focus sealed tube'
_diffrn_radiation_type MoK\a
_diffrn_radiation_wavelength 0.71073
_diffrn_reflns_av_R_equivalents 0.0929
_diffrn_reflns_av_sigmaI/netI 0.0895
_diffrn_reflns_limit_h_max 20
_diffrn_reflns_limit_h_min -21
_diffrn_reflns_limit_k_max 22
_diffrn_reflns_limit_k_min -22
_diffrn_reflns_limit_l_max 36
_diffrn_reflns_limit_l_min -39
_diffrn_reflns_number 79993
_diffrn_reflns_theta_full 21.96
_diffrn_reflns_theta_max 21.96
_diffrn_reflns_theta_min 0.93
_exptl_absorpt_coefficient_mu 0.095
_exptl_crystal_colour yellow
_exptl_crystal_density_diffrn 1.337
_exptl_crystal_density_method 'not measured'
_exptl_crystal_description block
_exptl_crystal_F_000 7056
_exptl_crystal_size_max 0.28
_exptl_crystal_size_mid 0.20
_exptl_crystal_size_min 0.12
_refine_diff_density_max 1.543
_refine_diff_density_min -0.804
_refine_diff_density_rms 0.204
_refine_ls_extinction_coef 0.0046(2)
_refine_ls_extinction_expression Fc^*^=kFc[1+0.001xFc^2^\l^3^/sin(2\q)]^-1/4^
_refine_ls_extinction_method SHELXL
_refine_ls_goodness_of_fit_ref 1.028
_refine_ls_hydrogen_treatment mixed
_refine_ls_matrix_type fullcycle
_refine_ls_number_parameters 3769
_refine_ls_number_reflns 34570
_refine_ls_number_restraints 0
_refine_ls_restrained_S_all 1.028
_refine_ls_R_factor_all 0.1630
_refine_ls_R_factor_gt 0.1210
_refine_ls_shift/su_max 0.028
_refine_ls_shift/su_mean 0.003
_refine_ls_structure_factor_coef Fsqd
_refine_ls_weighting_details 'calc w=1/[\s^2^(Fo^2^)+(0.1886P)^2^+117.8569P] where P=(Fo^2^+2Fc^2^)/3'
_refine_ls_weighting_scheme calc
_refine_ls_wR_factor_gt 0.3147
_refine_ls_wR_factor_ref 0.3599
_reflns_number_gt 23303
_reflns_number_total 34570
_reflns_threshold_expression >2sigma(I)
_cod_data_source_file cg0341914si20031020_055044.cif
_cod_data_source_block CMCR.tpt.2nitrobenzene.H20
_cod_original_cell_volume 16705(7)
_cod_original_sg_symbol_H-M P-1
_cod_database_code 4505322

loop_
_symmetry_equiv_pos_as_xyz
'x, y, z'
'-x, -y, -z'

loop_
_atom_site_label
_atom_site_type_symbol
_atom_site_fract_x
_atom_site_fract_y
_atom_site_fract_z
_atom_site_U_iso_or_equiv
_atom_site_adp_type
_atom_site_occupancy
_atom_site_symmetry_multiplicity
_atom_site_calc_flag
_atom_site_refinement_flags
C47 C 0.3214(4) 0.0810(3) 0.0611(2) 0.0200(18) Uani 1 1 d .
C49 C -0.0980(4) 0.0467(4) 0.3853(2) 0.025(2) Uani 1 1 d .
H49A H -0.1082 0.0483 0.4107 0.030 Uiso 1 1 calc R
C61 C 0.4239(4) 0.2515(4) 0.3023(2) 0.025(2) Uani 1 1 d .
H61A H 0.4345 0.2497 0.2770 0.030 Uiso 1 1 calc R
C64 C 0.0239(4) -0.0874(3) 0.4717(2) 0.0221(19) Uani 1 1 d .
C65 C 0.5970(4) 0.1051(3) 0.8659(2) 0.0211(19) Uani 1 1 d .
C68 C 0.5569(4) 0.1071(3) 0.8414(2) 0.0211(19) Uani 1 1 d .
C70 C 0.2628(4) 0.0769(4) 0.0463(2) 0.0235(19) Uani 1 1 d .
C71 C 0.4971(4) 0.0798(3) 0.0262(2) 0.0241(19) Uani 1 1 d .
C72 C 0.3578(4) 0.2542(3) 0.1124(2) 0.0225(19) Uani 1 1 d .
C75 C 0.8647(4) 0.0673(4) -0.0472(2) 0.029(2) Uani 1 1 d .
C76 C -0.2018(4) 0.1605(4) 0.3122(2) 0.026(2) Uani 1 1 d .
H76A H -0.1596 0.1594 0.3163 0.032 Uiso 1 1 calc R
C77 C 0.7137(4) 0.1803(3) -0.1997(2) 0.0211(19) Uani 1 1 d .
H77A H 0.6863 0.1824 -0.2161 0.025 Uiso 1 1 calc R
C79 C -0.0377(4) 0.2459(3) 0.5350(2) 0.025(2) Uani 1 1 d .
C80 C 0.3611(4) 0.0928(3) 0.1483(2) 0.0238(19) Uani 1 1 d .
C81 C 0.7402(4) 0.1247(3) -0.1872(2) 0.0214(19) Uani 1 1 d .
C82 C 0.1416(4) 0.1364(3) 0.3877(2) 0.0199(18) Uani 1 1 d .
H82A H 0.0965 0.1356 0.3904 0.024 Uiso 1 1 calc R
C83 C 0.7817(4) 0.1206(3) -0.1633(2) 0.0206(19) Uani 1 1 d .
C84 C 1.0467(4) 0.1100(4) -0.0389(2) 0.031(2) Uani 1 1 d .
C85 C 0.8937(4) 0.0573(4) -0.1108(2) 0.028(2) Uani 1 1 d .
H85A H 0.9258 0.0538 -0.1321 0.034 Uiso 1 1 calc R
C86 C 0.1867(4) 0.1554(4) 0.2977(2) 0.0229(19) Uani 1 1 d .
H86A H 0.2321 0.1563 0.2937 0.027 Uiso 1 1 calc R
C88 C 0.7966(4) 0.1752(4) -0.1523(2) 0.025(2) Uani 1 1 d .
H88A H 0.8254 0.1735 -0.1367 0.030 Uiso 1 1 calc R
C89 C -0.0348(4) -0.0775(3) 0.4959(2) 0.025(2) Uani 1 1 d .
H89A H -0.0741 -0.0776 0.4883 0.030 Uiso 1 1 calc R
C90 C 0.5455(4) 0.2186(4) 0.8421(2) 0.0222(19) Uani 1 1 d .
C92 C 0.7614(4) 0.3938(4) 0.9765(2) 0.026(2) Uani 1 1 d .
H92A H 0.7712 0.3972 0.9509 0.032 Uiso 1 1 calc R
C93 C 1.0619(4) 0.1627(4) -0.0263(2) 0.030(2) Uani 1 1 d .
H93A H 1.0899 0.1601 -0.0101 0.036 Uiso 1 1 calc R
C94 C 0.5546(4) 0.0810(4) 0.0387(2) 0.029(2) Uani 1 1 d .
H94A H 0.5532 0.0846 0.0633 0.035 Uiso 1 1 calc R
C95 C 0.0581(4) 0.2694(4) 0.6378(2) 0.030(2) Uani 1 1 d .
C96 C -0.0161(4) 0.0387(3) 0.3293(2) 0.0209(19) Uani 1 1 d .
C97 C 0.5400(4) 0.0491(4) 0.8279(2) 0.0245(19) Uani 1 1 d .
H97A H 0.5792 0.0226 0.8253 0.029 Uiso 1 1 calc R
C98 C -0.0448(4) 0.2554(3) 0.5743(2) 0.0224(19) Uani 1 1 d .
C99 C 0.5867(4) 0.2129(3) 0.8668(2) 0.0230(19) Uani 1 1 d .
C100 C 0.0808(4) -0.0866(4) 0.4848(2) 0.026(2) Uani 1 1 d .
H10A H 0.1217 -0.0922 0.4694 0.031 Uiso 1 1 calc R
C101 C 0.2957(4) 0.2476(4) 0.1779(2) 0.031(2) Uani 1 1 d .
H10B H 0.2577 0.2402 0.1705 0.037 Uiso 1 1 calc R
C103 C 0.4852(4) 0.0584(4) 0.3154(2) 0.026(2) Uani 1 1 d .
C105 C 0.6129(4) 0.1572(4) 0.87899(19) 0.0209(19) Uani 1 1 d .
H10L H 0.6404 0.1546 0.8954 0.025 Uiso 1 1 calc R
C106 C 0.6966(4) 0.3924(3) 0.9960(2) 0.024(2) Uani 1 1 d .
C107 C 0.4323(4) 0.0841(3) 0.0515(2) 0.0228(19) Uani 1 1 d .
C108 C -0.0680(4) 0.0405(3) 0.3116(2) 0.0236(19) Uani 1 1 d .
H10K H -0.0575 0.0385 0.2863 0.028 Uiso 1 1 calc R
C109 C 0.4202(4) 0.2438(3) 0.0555(2) 0.0229(19) Uani 1 1 d .
C112 C 1.1217(4) 0.6157(4) 0.5570(2) 0.031(2) Uani 1 1 d .
C114 C 0.3595(3) 0.2538(3) 0.3206(2) 0.0205(19) Uani 1 1 d .
C115 C 0.5425(4) 0.2480(4) 0.0408(2) 0.0242(19) Uani 1 1 d .
H11A H 0.5416 0.2543 0.0649 0.029 Uiso 1 1 calc R
C116 C 0.0000(4) 0.2671(3) 0.6220(2) 0.0244(19) Uani 1 1 d .
C117 C -0.1585(4) 0.2385(4) 0.3732(2) 0.026(2) Uani 1 1 d .
C118 C 0.7708(4) 0.2315(3) -0.1636(2) 0.0224(19) Uani 1 1 d .
C119 C 0.5634(4) 0.0701(3) -0.0331(2) 0.026(2) Uani 1 1 d .
H11B H 0.5663 0.0655 -0.0576 0.031 Uiso 1 1 calc R
C120 C 0.3539(4) 0.2580(3) 0.1521(2) 0.0217(19) Uani 1 1 d .
C122 C -0.0350(4) -0.0676(3) 0.5311(2) 0.0235(19) Uani 1 1 d .
H12A H -0.0751 -0.0607 0.5468 0.028 Uiso 1 1 calc R
C123 C 0.7815(4) 0.0652(3) -0.0811(2) 0.0230(19) Uani 1 1 d .
C124 C 0.4738(4) 0.2520(4) 0.3212(2) 0.025(2) Uani 1 1 d .
C125 C -0.1057(4) 0.2262(4) 0.3903(2) 0.027(2) Uani 1 1 d .
H12C H -0.1133 0.2107 0.4153 0.033 Uiso 1 1 calc R
C126 C 0.6232(4) 0.0839(4) 0.3852(2) 0.025(2) Uani 1 1 d .
C127 C 0.5183(4) 0.2803(4) 0.8296(2) 0.025(2) Uani 1 1 d .
H12D H 0.5545 0.3090 0.8244 0.030 Uiso 1 1 calc R
C128 C 1.0797(4) 0.5443(4) 0.4644(2) 0.029(2) Uani 1 1 d .
C129 C 0.4341(4) 0.0666(4) 0.2975(2) 0.029(2) Uani 1 1 d .
H12B H 0.4427 0.0799 0.2722 0.035 Uiso 1 1 calc R
C130 C 0.5019(4) 0.0752(3) -0.0106(2) 0.026(2) Uani 1 1 d .
H13A H 0.4645 0.0754 -0.0200 0.031 Uiso 1 1 calc R
C131 C 0.3677(4) 0.0913(3) 0.1086(2) 0.0246(19) Uani 1 1 d .
C132 C 0.5283(4) 0.1402(4) 0.3758(2) 0.0234(19) Uani 1 1 d .
H13B H 0.4869 0.1415 0.3707 0.028 Uiso 1 1 calc R
C133 C 0.5426(4) 0.2819(4) 0.7608(2) 0.028(2) Uani 1 1 d .
C134 C 0.0427(4) 0.2682(3) 0.3117(2) 0.0234(19) Uani 1 1 d .
H13C H 0.0633 0.2907 0.3267 0.028 Uiso 1 1 calc R
C135 C 0.6850(4) 0.6119(3) 0.9985(2) 0.0193(18) Uani 1 1 d .
C136 C 0.1787(4) 0.0822(3) 0.3852(2) 0.0206(19) Uani 1 1 d .
C137 C 0.8008(4) 0.6053(4) 1.0023(2) 0.025(2) Uani 1 1 d .
C138 C 0.5771(4) 0.5609(3) 1.0282(2) 0.0205(19) Uani 1 1 d .
C139 C 0.9809(4) 0.1707(4) -0.0742(2) 0.033(2) Uani 1 1 d .
H13D H 0.9537 0.1734 -0.0907 0.040 Uiso 1 1 calc R
C140 C -0.0333(4) 0.0424(3) 0.3669(2) 0.0221(19) Uani 1 1 d .
C141 C 0.6821(4) 0.4286(3) 0.8286(2) 0.0233(19) Uani 1 1 d .
C142 C 0.7835(4) 0.2511(4) -0.0489(2) 0.027(2) Uani 1 1 d .
H14C H 0.7529 0.2384 -0.0272 0.033 Uiso 1 1 calc R
C143 C 0.8395(4) 0.3250(4) -0.1838(2) 0.033(2) Uani 1 1 d .
H14D H 0.8509 0.3623 -0.1765 0.050 Uiso 1 1 calc R
H14E H 0.8207 0.3344 -0.2050 0.050 Uiso 1 1 calc R
H14F H 0.8781 0.2999 -0.1898 0.050 Uiso 1 1 calc R
C144 C 0.7291(4) 0.2330(3) -0.1871(2) 0.0208(19) Uani 1 1 d .
C145 C 0.7991(4) 0.0710(4) -0.0486(2) 0.027(2) Uani 1 1 d .
H14G H 0.7672 0.0775 -0.0277 0.032 Uiso 1 1 calc R
C146 C 0.9142(4) 0.0601(4) -0.0783(2) 0.025(2) Uani 1 1 d .
C147 C -0.0833(4) 0.2356(4) 0.4842(2) 0.031(2) Uani 1 1 d .
H14A H -0.1203 0.2341 0.4746 0.038 Uiso 1 1 calc R
C148 C -0.2978(4) 0.2172(4) 0.3051(2) 0.025(2) Uani 1 1 d .
C149 C 0.2859(4) 0.0234(4) 0.3758(2) 0.0245(19) Uani 1 1 d .
H14B H 0.2660 0.0010 0.3605 0.029 Uiso 1 1 calc R
C150 C 0.0818(4) 0.2091(3) 0.3070(2) 0.0208(19) Uani 1 1 d .
C151 C 0.7772(4) 0.5938(3) 0.6940(2) 0.029(2) Uani 1 1 d .
C153 C 0.6847(4) 0.4321(4) 0.7887(2) 0.027(2) Uani 1 1 d .
C154 C 0.0273(4) -0.0973(3) 0.4334(2) 0.0218(19) Uani 1 1 d .
C155 C 0.1490(4) -0.1148(3) 0.3502(2) 0.0235(19) Uani 1 1 d .
C156 C 0.4588(5) 0.2815(4) 0.7274(2) 0.036(2) Uani 1 1 d .
C157 C 0.8596(4) 0.4951(4) 1.0379(2) 0.027(2) Uani 1 1 d .
H15A H 0.8160 0.4945 1.0362 0.033 Uiso 1 1 calc R
C158 C -0.1340(3) 0.0449(3) 0.3286(2) 0.0212(19) Uani 1 1 d .
C159 C 0.1558(4) 0.1004(4) 0.3000(2) 0.0228(19) Uani 1 1 d .
C160 C 0.7099(4) 0.5899(4) 0.7923(2) 0.026(2) Uani 1 1 d .
C161 C 0.7323(4) 0.3824(4) 1.0518(2) 0.031(2) Uani 1 1 d .
H16C H 0.7223 0.3782 1.0775 0.037 Uiso 1 1 calc R
C162 C 0.2837(4) 0.2277(4) 0.7171(3) 0.038(2) Uani 1 1 d .
C163 C -0.2350(4) 0.2160(4) 0.3112(2) 0.026(2) Uani 1 1 d .
C164 C 0.9851(4) 0.0566(4) -0.0758(2) 0.033(2) Uani 1 1 d .
H16B H 0.9903 0.0215 -0.0575 0.040 Uiso 1 1 calc R
C165 C 0.6805(4) 0.3873(3) 1.0342(2) 0.0227(19) Uani 1 1 d .
C166 C -0.2050(4) 0.2748(4) 0.3173(2) 0.028(2) Uani 1 1 d .
H16A H -0.2390 0.2953 0.3343 0.034 Uiso 1 1 calc R
C167 C 0.4594(4) 0.2543(3) 0.3588(2) 0.0234(19) Uani 1 1 d .
C169 C 0.5309(4) 0.1647(4) 0.8305(2) 0.0226(19) Uani 1 1 d .
H16D H 0.5024 0.1671 0.8146 0.027 Uiso 1 1 calc R
C170 C 0.4594(4) 0.0521(4) 0.7856(2) 0.030(2) Uani 1 1 d .
H17C H 0.4268 0.0396 0.8064 0.036 Uiso 1 1 calc R
C171 C 0.3417(4) 0.1143(4) 0.7356(2) 0.035(2) Uani 1 1 d .
C172 C 1.0056(4) 0.1129(4) -0.0631(2) 0.029(2) Uani 1 1 d .
C173 C 0.5223(4) 0.0602(3) 0.7906(2) 0.0238(19) Uani 1 1 d .
C174 C -0.0286(4) 0.2585(3) 0.3326(2) 0.0193(18) Uani 1 1 d .
C175 C -0.3258(4) 0.1644(4) 0.3001(2) 0.027(2) Uani 1 1 d .
H17B H -0.3678 0.1658 0.2957 0.033 Uiso 1 1 calc R
C176 C 0.5613(4) 0.0840(4) 0.3778(2) 0.026(2) Uani 1 1 d .
C177 C 0.4082(4) 0.2687(4) 0.1647(2) 0.026(2) Uani 1 1 d .
H17A H 0.4483 0.2761 0.1481 0.032 Uiso 1 1 calc R
C178 C 1.1218(4) 0.5480(4) 0.4877(2) 0.0250(19) Uani 1 1 d .
C179 C 0.8412(4) 0.5960(4) 0.6681(2) 0.026(2) Uani 1 1 d .
C180 C -0.0843(5) -0.1144(4) 0.3383(2) 0.036(2) Uani 1 1 d .
H18A H -0.0446 -0.1199 0.3218 0.043 Uiso 1 1 calc R
C181 C 0.6026(4) 0.6595(4) 1.0482(2) 0.029(2) Uani 1 1 d .
H18E H 0.6257 0.6972 1.0400 0.043 Uiso 1 1 calc R
H18F H 0.6184 0.6372 1.0684 0.043 Uiso 1 1 calc R
H18G H 0.5566 0.6681 1.0562 0.043 Uiso 1 1 calc R
C182 C 0.4846(4) 0.2394(4) 0.0303(2) 0.027(2) Uani 1 1 d .
C183 C 0.4741(4) 0.5077(4) 1.0444(2) 0.023(2) Uani 1 1 d .
H18H H 0.4288 0.5086 1.0477 0.028 Uiso 1 1 calc R
C184 C 0.0755(4) -0.0773(4) 0.5211(2) 0.031(2) Uani 1 1 d .
H18B H 0.1136 -0.0781 0.5299 0.037 Uiso 1 1 calc R
C185 C 1.2027(5) 0.6199(4) 0.5924(3) 0.041(2) Uani 1 1 d .
C186 C 0.3568(4) 0.0347(3) 0.3546(2) 0.0212(19) Uani 1 1 d .
C187 C 0.7983(4) 0.3834(4) 1.0336(2) 0.028(2) Uani 1 1 d .
C188 C 0.8749(4) 0.2872(4) -0.1126(2) 0.030(2) Uani 1 1 d .
H18D H 0.9061 0.2990 -0.1342 0.036 Uiso 1 1 calc R
C189 C 0.0241(4) 0.2411(4) 0.5117(2) 0.026(2) Uani 1 1 d .
H18C H 0.0619 0.2430 0.5205 0.031 Uiso 1 1 calc R
C191 C 1.0524(4) 0.4892(3) 0.4626(2) 0.0250(19) Uani 1 1 d .
H19F H 1.0248 0.4873 0.4467 0.030 Uiso 1 1 calc R
C192 C -0.1825(4) 0.2815(4) 0.6906(2) 0.033(2) Uani 1 1 d .
H19A H -0.1456 0.2807 0.7004 0.040 Uiso 1 1 calc R
C193 C 0.2004(4) 0.0832(4) 0.0672(2) 0.027(2) Uani 1 1 d .
H19B H 0.1936 0.0894 0.0918 0.033 Uiso 1 1 calc R
C194 C 0.0854(4) -0.1110(3) 0.3763(2) 0.0234(19) Uani 1 1 d .
C195 C 0.1499(4) 0.2088(3) 0.3014(2) 0.0214(19) Uani 1 1 d .
C196 C 0.4053(4) 0.1090(4) 0.1994(2) 0.028(2) Uani 1 1 d .
H19C H 0.4397 0.1219 0.2082 0.034 Uiso 1 1 calc R
C197 C 0.3386(4) 0.2791(4) 0.7582(3) 0.042(2) Uani 1 1 d .
H19E H 0.3301 0.3153 0.7414 0.050 Uiso 1 1 calc R
C198 C -0.1102(4) 0.2710(4) 0.6293(2) 0.027(2) Uani 1 1 d .
C199 C 0.5331(4) 0.0251(4) 0.3713(2) 0.028(2) Uani 1 1 d .
H19D H 0.5680 0.0054 0.3543 0.033 Uiso 1 1 calc R
C200 C 0.3018(4) 0.0720(4) 0.2105(2) 0.028(2) Uani 1 1 d .
H20A H 0.2636 0.0581 0.2272 0.033 Uiso 1 1 calc R
C201 C 0.7701(4) 0.5886(4) 0.9464(2) 0.027(2) Uani 1 1 d .
H20N H 0.7823 0.5795 0.9222 0.033 Uiso 1 1 calc R
C202 C 0.4962(4) 0.2819(3) 0.7935(2) 0.026(2) Uani 1 1 d .
C203 C 0.8084(4) 0.0582(4) -0.1494(2) 0.0235(19) Uani 1 1 d .
H20M H 0.7719 0.0297 -0.1440 0.028 Uiso 1 1 calc R
C204 C 0.6465(4) 0.5820(4) 0.8544(2) 0.033(2) Uani 1 1 d .
H20B H 0.6058 0.5766 0.8708 0.040 Uiso 1 1 calc R
C205 C -0.0819(4) 0.2698(3) 0.3171(2) 0.024(2) Uani 1 1 d .
H20C H -0.0736 0.2843 0.2920 0.029 Uiso 1 1 calc R
C206 C 0.0545(4) 0.0363(4) 0.3098(2) 0.0245(19) Uani 1 1 d .
H20D H 0.0763 0.0072 0.3256 0.029 Uiso 1 1 calc R
C207 C 0.5095(4) 0.5609(3) 1.0327(2) 0.0187(18) Uani 1 1 d .
C208 C 0.4754(4) 0.0363(3) 0.3527(2) 0.0232(19) Uani 1 1 d .
C209 C 0.8171(4) 0.5924(4) 0.9658(2) 0.027(2) Uani 1 1 d .
C210 C 0.5541(4) 0.0900(4) 0.7238(2) 0.037(2) Uani 1 1 d .
H21D H 0.5860 0.1037 0.7029 0.044 Uiso 1 1 calc R
C211 C 0.4028(4) 0.2686(4) 0.2021(2) 0.030(2) Uani 1 1 d .
H21A H 0.4400 0.2758 0.2103 0.036 Uiso 1 1 calc R
C212 C 0.3046(4) 0.0737(4) 0.1739(2) 0.028(2) Uani 1 1 d .
H21B H 0.2686 0.0622 0.1661 0.034 Uiso 1 1 calc R
C213 C 0.4310(4) 0.2805(4) 0.7923(2) 0.031(2) Uani 1 1 d .
H21E H 0.3996 0.2796 0.8144 0.038 Uiso 1 1 calc R
C214 C 0.7153(4) 0.5913(4) 0.7522(2) 0.026(2) Uani 1 1 d .
C215 C -0.1757(4) 0.2769(4) 0.6533(2) 0.028(2) Uani 1 1 d .
C216 C 0.2462(4) 0.0828(4) 0.3798(2) 0.024(2) Uani 1 1 d .
C217 C 0.0533(4) 0.1529(4) 0.3086(2) 0.0231(19) Uani 1 1 d .
H21C H 0.0080 0.1521 0.3119 0.028 Uiso 1 1 calc R
C218 C 0.3421(4) 0.2556(3) 0.3587(2) 0.0216(19) Uani 1 1 d .
C219 C 0.8113(4) 0.3904(4) 0.9949(2) 0.030(2) Uani 1 1 d .
C220 C 0.6009(4) 0.2471(4) 0.0154(2) 0.032(2) Uani 1 1 d .
H22A H 0.6391 0.2533 0.0228 0.038 Uiso 1 1 calc R
C221 C 0.5534(4) 0.1942(4) 0.3808(2) 0.025(2) Uani 1 1 d .
C222 C 0.2746(4) 0.1394(4) 0.3783(2) 0.0225(19) Uani 1 1 d .
H22B H 0.3198 0.1406 0.3750 0.027 Uiso 1 1 calc R
C223 C 0.5747(4) 0.4503(4) 1.0472(2) 0.0228(19) Uani 1 1 d .
C224 C 1.1349(4) 0.4947(4) 0.5086(2) 0.028(2) Uani 1 1 d .
H22D H 1.1630 0.4967 0.5243 0.034 Uiso 1 1 calc R
C225 C 0.3936(4) 0.2558(4) 0.3764(2) 0.025(2) Uani 1 1 d .
H22C H 0.3831 0.2570 0.4018 0.031 Uiso 1 1 calc R
C226 C 0.8100(4) 0.2800(3) -0.1152(2) 0.024(2) Uani 1 1 d .
C227 C -0.1476(4) 0.0487(4) 0.3667(2) 0.025(2) Uani 1 1 d .
C228 C 0.8285(4) 0.0594(4) -0.1135(2) 0.025(2) Uani 1 1 d .
C230 C 0.7645(4) 0.2624(4) -0.0823(2) 0.0240(19) Uani 1 1 d .
C231 C 0.8549(4) 0.3795(4) 1.0531(2) 0.034(2) Uani 1 1 d .
H23D H 0.8864 0.3493 1.0422 0.040 Uiso 1 1 calc R
C232 C 0.6059(4) 0.5912(4) 0.6898(2) 0.034(2) Uani 1 1 d .
C233 C 0.6267(4) 0.4075(4) 0.8543(2) 0.027(2) Uani 1 1 d .
H23B H 0.5899 0.3970 0.8468 0.033 Uiso 1 1 calc R
C234 C -0.0862(4) -0.1075(4) 0.3748(2) 0.030(2) Uani 1 1 d .
C235 C 0.3091(4) 0.2465(4) 0.0654(2) 0.026(2) Uani 1 1 d .
C236 C -0.0920(4) 0.2429(4) 0.5207(2) 0.027(2) Uani 1 1 d .
H23A H -0.1339 0.2458 0.5355 0.032 Uiso 1 1 calc R
C237 C 0.7897(4) 0.2904(4) -0.1518(2) 0.0229(19) Uani 1 1 d .
H23C H 0.7500 0.3163 -0.1481 0.027 Uiso 1 1 calc R
C238 C 1.1093(4) 0.4384(4) 0.5082(2) 0.026(2) Uani 1 1 d .
C239 C 0.9942(4) 0.2248(4) -0.0620(2) 0.034(2) Uani 1 1 d .
C240 C 0.7044(4) 0.5981(4) 0.9622(2) 0.024(2) Uani 1 1 d .
C241 C -0.1428(5) -0.1129(4) 0.3272(3) 0.041(2) Uani 1 1 d .
H24A H -0.1412 -0.1180 0.3028 0.050 Uiso 1 1 calc R
C242 C -0.2908(4) 0.1091(4) 0.3015(2) 0.025(2) Uani 1 1 d .
C243 C 0.8541(4) 0.6114(4) 1.0234(2) 0.028(2) Uani 1 1 d .
H24F H 0.8865 0.6398 1.0075 0.034 Uiso 1 1 calc R
C244 C 0.6079(4) 0.5051(4) 1.0358(2) 0.0220(19) Uani 1 1 d .
H24G H 0.6531 0.5043 1.0332 0.026 Uiso 1 1 calc R
C245 C 0.3706(3) 0.0550(4) 0.3168(2) 0.024(2) Uani 1 1 d .
C246 C 0.1206(4) 0.2603(4) 0.6174(2) 0.036(2) Uani 1 1 d .
H24C H 0.1272 0.2528 0.5930 0.044 Uiso 1 1 calc R
C247 C 0.6505(4) 0.1367(4) 0.3906(2) 0.027(2) Uani 1 1 d .
H24D H 0.6917 0.1356 0.3961 0.033 Uiso 1 1 calc R
C248 C 0.5150(4) 0.2546(4) 0.3791(2) 0.028(2) Uani 1 1 d .
H24E H 0.5458 0.2860 0.3649 0.034 Uiso 1 1 calc R
C249 C 0.2941(4) 0.2483(4) 0.2145(2) 0.034(2) Uani 1 1 d .
H24B H 0.2543 0.2413 0.2315 0.040 Uiso 1 1 calc R
C250 C -0.2326(4) 0.2784(4) 0.6402(2) 0.035(2) Uani 1 1 d .
H25C H -0.2305 0.2757 0.6155 0.042 Uiso 1 1 calc R
C251 C 0.6155(4) 0.1916(4) 0.3876(2) 0.027(2) Uani 1 1 d .
C252 C -0.0423(3) 0.2370(4) 0.3701(2) 0.024(2) Uani 1 1 d .
C253 C 0.5243(4) 0.2816(4) 0.7276(2) 0.032(2) Uani 1 1 d .
H25E H 0.5560 0.2814 0.7057 0.039 Uiso 1 1 calc R
C254 C 1.0357(4) 0.2190(4) -0.0377(2) 0.030(2) Uani 1 1 d .
C255 C -0.1479(4) 0.2617(4) 0.3357(2) 0.025(2) Uani 1 1 d .
C257 C 0.6268(4) 0.4024(4) 0.8912(2) 0.031(2) Uani 1 1 d .
H25D H 0.5897 0.3875 0.9084 0.037 Uiso 1 1 calc R
C258 C 0.2544(4) 0.2268(4) 0.0162(2) 0.036(2) Uani 1 1 d .
H25B H 0.2946 0.2156 0.0020 0.043 Uiso 1 1 calc R
C259 C -0.2034(5) -0.0975(4) 0.3841(3) 0.043(2) Uani 1 1 d .
H25A H -0.2438 -0.0911 0.3998 0.052 Uiso 1 1 calc R
C260 C 0.2073(4) -0.1118(4) 0.3610(2) 0.035(2) Uani 1 1 d .
H26A H 0.2072 -0.1096 0.3856 0.042 Uiso 1 1 calc R
C262 C 0.2389(4) 0.1942(4) 0.3813(2) 0.0229(19) Uani 1 1 d .
C263 C 0.0280(4) 0.2334(4) 0.4759(2) 0.029(2) Uani 1 1 d .
H26B H 0.0693 0.2299 0.4605 0.035 Uiso 1 1 calc R
C264 C -0.1895(4) 0.0456(4) 0.3089(2) 0.025(2) Uani 1 1 d .
H26C H -0.2203 0.0139 0.3228 0.031 Uiso 1 1 calc R
C265 C 0.8483(4) 0.2589(4) -0.0480(2) 0.031(2) Uani 1 1 d .
C266 C 0.9549(4) 0.4418(4) 1.0496(2) 0.029(2) Uani 1 1 d .
C268 C 1.2075(4) 0.3896(4) 0.5710(3) 0.039(2) Uani 1 1 d .
H26D H 1.2400 0.3789 0.5514 0.047 Uiso 1 1 calc R
C269 C -0.0250(4) -0.1063(4) 0.3879(2) 0.029(2) Uani 1 1 d .
C270 C 0.2144(4) 0.0639(4) -0.0037(2) 0.036(2) Uani 1 1 d .
H27B H 0.2194 0.0570 -0.0281 0.043 Uiso 1 1 calc R
C271 C 0.9548(4) 0.5512(4) 1.0362(2) 0.029(2) Uani 1 1 d .
C272 C 0.1716(4) 0.1908(3) 0.3863(2) 0.0216(19) Uani 1 1 d .
C273 C 0.6333(4) 0.4339(4) 0.7415(2) 0.034(2) Uani 1 1 d .
C274 C 0.8954(4) 0.2777(4) -0.0792(2) 0.029(2) Uani 1 1 d .
C275 C 0.7347(4) 0.6145(3) 1.0171(2) 0.0234(19) Uani 1 1 d .
H27F H 0.7227 0.6230 1.0413 0.028 Uiso 1 1 calc R
C276 C 0.9579(5) 0.5872(4) 0.6543(2) 0.037(2) Uani 1 1 d .
H27D H 0.9964 0.5783 0.6625 0.045 Uiso 1 1 calc R
C277 C 0.6501(4) 0.5818(4) 0.8175(2) 0.032(2) Uani 1 1 d .
H27E H 0.6124 0.5762 0.8093 0.039 Uiso 1 1 calc R
C278 C 0.7357(4) 0.4440(4) 0.8410(2) 0.028(2) Uani 1 1 d .
H27C H 0.7741 0.4576 0.8243 0.033 Uiso 1 1 calc R
C279 C 0.1971(4) 0.2264(4) 0.0034(2) 0.040(2) Uani 1 1 d .
H27A H 0.2002 0.2130 -0.0194 0.047 Uiso 1 1 calc R
C280 C 0.4101(4) 0.0259(4) 0.3711(2) 0.025(2) Uani 1 1 d .
H28E H 0.4017 0.0121 0.3963 0.030 Uiso 1 1 calc R
C281 C 0.8904(4) 0.4401(4) 1.0460(2) 0.031(2) Uani 1 1 d .
C282 C 0.8990(4) 0.5845(4) 0.6800(2) 0.033(2) Uani 1 1 d .
H28D H 0.8980 0.5751 0.7050 0.040 Uiso 1 1 calc R
C283 C 0.4895(4) 0.2294(4) -0.0063(2) 0.028(2) Uani 1 1 d .
H28B H 0.4521 0.2235 -0.0147 0.034 Uiso 1 1 calc R
C284 C 0.3013(4) 0.1214(4) 0.7108(3) 0.036(2) Uani 1 1 d .
C285 C 0.6138(4) 0.6207(4) 1.0161(2) 0.0220(19) Uani 1 1 d .
H28F H 0.5940 0.6439 0.9970 0.026 Uiso 1 1 calc R
C286 C 0.2655(4) -0.1120(4) 0.3350(2) 0.038(2) Uani 1 1 d .
H28A H 0.3043 -0.1103 0.3428 0.046 Uiso 1 1 calc R
C287 C 0.8902(4) 0.5516(4) 1.0318(2) 0.029(2) Uani 1 1 d .
C288 C 0.1059(5) 0.2826(4) 0.6873(3) 0.048(3) Uani 1 1 d .
H28C H 0.1006 0.2897 0.7117 0.057 Uiso 1 1 calc R
C289 C 0.2496(4) 0.2443(4) 0.0507(2) 0.030(2) Uani 1 1 d .
C290 C 0.0883(3) 0.0979(4) 0.3056(2) 0.0211(19) Uani 1 1 d .
C291 C 0.5693(4) 0.0789(4) 0.7591(2) 0.029(2) Uani 1 1 d .
C292 C 0.5493(4) 0.2285(4) -0.0293(2) 0.028(2) Uani 1 1 d .
H29A H 0.5517 0.2209 -0.0533 0.033 Uiso 1 1 calc R
C293 C 1.1376(5) 0.6195(4) 0.5903(2) 0.038(2) Uani 1 1 d .
H29D H 1.1045 0.6218 0.6114 0.046 Uiso 1 1 calc R
C294 C 0.4912(4) 0.0801(4) 0.7210(3) 0.040(2) Uani 1 1 d .
C295 C 0.5074(4) 0.4531(4) 1.0510(2) 0.0218(19) Uani 1 1 d .
C296 C 1.1239(4) 0.3806(4) 0.5320(2) 0.028(2) Uani 1 1 d .
H29E H 1.0832 0.3574 0.5401 0.033 Uiso 1 1 calc R
C297 C 0.9864(4) 0.4965(4) 1.0449(2) 0.036(2) Uani 1 1 d .
H29B H 1.0294 0.4967 1.0475 0.043 Uiso 1 1 calc R
C298 C 0.3240(4) 0.2239(4) 0.7422(3) 0.037(2) Uani 1 1 d .
C299 C 0.6082(4) 0.3891(4) 1.0548(2) 0.026(2) Uani 1 1 d .
H29C H 0.5860 0.3595 1.0448 0.031 Uiso 1 1 calc R
C300 C -0.2275(4) 0.1055(4) 0.3074(2) 0.0225(19) Uani 1 1 d .
C301 C 0.7649(4) 0.5978(4) 0.8058(2) 0.029(2) Uani 1 1 d .
H30C H 0.8060 0.6034 0.7900 0.034 Uiso 1 1 calc R
C302 C 0.4419(4) 0.0615(4) 0.7514(2) 0.036(2) Uani 1 1 d .
C303 C 0.1885(4) 0.2617(4) 0.0701(2) 0.039(2) Uani 1 1 d .
H30A H 0.1838 0.2740 0.0933 0.047 Uiso 1 1 calc R
C304 C 0.4126(4) 0.1112(4) 0.1619(2) 0.029(2) Uani 1 1 d .
H30B H 0.4515 0.1248 0.1458 0.035 Uiso 1 1 calc R
C305 C 0.5720(4) 0.4332(4) 0.7286(2) 0.034(2) Uani 1 1 d .
C306 C 0.4863(4) 0.0152(4) 0.8588(2) 0.034(2) Uani 1 1 d .
H30O H 0.4748 -0.0215 0.8509 0.050 Uiso 1 1 calc R
H30P H 0.4482 0.0414 0.8637 0.050 Uiso 1 1 calc R
H30Q H 0.5025 0.0049 0.8808 0.050 Uiso 1 1 calc R
C307 C 1.1434(4) 0.3940(4) 0.5668(2) 0.031(2) Uani 1 1 d .
C308 C -0.1663(4) 0.0292(4) 0.2694(2) 0.034(2) Uani 1 1 d .
H30D H -0.2032 0.0295 0.2582 0.051 Uiso 1 1 calc R
H30E H -0.1461 -0.0109 0.2702 0.051 Uiso 1 1 calc R
H30F H -0.1351 0.0587 0.2550 0.051 Uiso 1 1 calc R
C310 C 0.3734(4) 0.0536(4) 0.7465(3) 0.044(3) Uani 1 1 d .
H31J H 0.3779 0.0302 0.7257 0.053 Uiso 1 1 calc R
C311 C 0.2584(4) 0.2763(4) 0.4172(2) 0.033(2) Uani 1 1 d .
H31C H 0.2783 0.3153 0.4152 0.049 Uiso 1 1 calc R
H31D H 0.2771 0.2466 0.4333 0.049 Uiso 1 1 calc R
H31E H 0.2120 0.2799 0.4270 0.049 Uiso 1 1 calc R
C312 C -0.1473(4) -0.0992(4) 0.3982(3) 0.038(2) Uani 1 1 d .
H31A H -0.1505 -0.0949 0.4229 0.045 Uiso 1 1 calc R
C313 C 0.8083(4) 0.4371(4) 0.7031(2) 0.033(2) Uani 1 1 d .
C314 C 0.9654(4) 0.2851(4) -0.0762(3) 0.038(2) Uani 1 1 d .
H31I H 0.9637 0.3126 -0.0576 0.045 Uiso 1 1 calc R
C315 C 0.6133(4) 0.0768(4) 0.0138(2) 0.036(2) Uani 1 1 d .
H31B H 0.6516 0.0779 0.0222 0.043 Uiso 1 1 calc R
C316 C 0.2728(4) 0.1775(4) 0.7018(2) 0.036(2) Uani 1 1 d .
H31K H 0.2459 0.1813 0.6850 0.044 Uiso 1 1 calc R
C317 C 1.3628(5) 0.4570(4) 0.6366(3) 0.048(3) Uani 1 1 d .
C318 C 1.0664(4) 0.4371(3) 0.4848(2) 0.027(2) Uani 1 1 d .
C319 C 0.0659(4) 0.0115(4) 0.2725(2) 0.035(2) Uani 1 1 d .
H31F H 0.0449 -0.0273 0.2759 0.053 Uiso 1 1 calc R
H31G H 0.1121 0.0064 0.2628 0.053 Uiso 1 1 calc R
H31H H 0.0478 0.0400 0.2554 0.053 Uiso 1 1 calc R
C320 C 1.2346(4) 0.6154(4) 0.5285(2) 0.032(2) Uani 1 1 d .
H32I H 1.2677 0.6144 0.5073 0.039 Uiso 1 1 calc R
C321 C 0.7566(4) 0.5972(4) 0.8438(2) 0.034(2) Uani 1 1 d .
H32D H 0.7934 0.6024 0.8529 0.040 Uiso 1 1 calc R
C322 C 0.6665(4) 0.5918(4) 0.7040(2) 0.029(2) Uani 1 1 d .
C323 C 1.3229(4) 0.6193(5) 0.5658(3) 0.046(2) Uiso 1 1 d .
H32J H 1.3274 0.6553 0.5777 0.055 Uiso 1 1 calc R
C324 C 0.2706(4) 0.2558(4) 0.3788(2) 0.0227(18) Uiso 1 1 d .
H32E H 0.2480 0.2856 0.3639 0.027 Uiso 1 1 calc R
C325 C 0.5749(5) 0.4312(4) 0.6917(3) 0.048(3) Uiso 1 1 d .
H32B H 0.6152 0.4312 0.6749 0.058 Uiso 1 1 calc R
C326 C 0.7308(4) 0.4387(4) 0.8787(2) 0.0259(19) Uiso 1 1 d .
H32C H 0.7662 0.4505 0.8871 0.031 Uiso 1 1 calc R
C327 C 0.4656(4) 0.3031(4) 0.8603(2) 0.036(2) Uiso 1 1 d .
H32F H 0.4822 0.3013 0.8822 0.054 Uiso 1 1 calc R
H32G H 0.4277 0.2777 0.8654 0.054 Uiso 1 1 calc R
H32H H 0.4535 0.3446 0.8526 0.054 Uiso 1 1 calc R
C328 C 0.0506(4) 0.2811(4) 0.6739(2) 0.040(2) Uiso 1 1 d .
H32A H 0.0093 0.2878 0.6885 0.047 Uiso 1 1 calc R
C329 C 1.0955(4) 0.4111(4) 0.5959(2) 0.033(2) Uiso 1 1 d .
C330 C 0.7448(4) 0.4374(4) 0.7297(2) 0.028(2) Uiso 1 1 d .
C331 C -0.2424(4) 0.2871(4) 0.7122(2) 0.034(2) Uiso 1 1 d .
H33B H -0.2456 0.2908 0.7370 0.041 Uiso 1 1 calc R
C332 C 0.2699(4) 0.0664(4) 0.0096(2) 0.031(2) Uiso 1 1 d .
H33C H 0.3112 0.0613 -0.0054 0.038 Uiso 1 1 calc R
C333 C 0.8454(4) 0.6102(4) 0.6303(2) 0.035(2) Uiso 1 1 d .
H33E H 0.8076 0.6170 0.6212 0.042 Uiso 1 1 calc R
C334 C 0.1521(4) -0.1189(4) 0.3134(2) 0.033(2) Uiso 1 1 d .
H33A H 0.1140 -0.1220 0.3052 0.040 Uiso 1 1 calc R
C335 C 1.1775(5) 0.4171(5) 0.6305(3) 0.049(3) Uiso 1 1 d .
C338 C 0.8608(4) 0.0348(4) -0.1794(2) 0.038(2) Uiso 1 1 d .
H33F H 0.8439 0.0349 -0.2012 0.056 Uiso 1 1 calc R
H33G H 0.8735 -0.0062 -0.1711 0.056 Uiso 1 1 calc R
H33H H 0.8982 0.0609 -0.1851 0.056 Uiso 1 1 calc R
C339 C 0.1478(4) 0.0804(4) 0.0512(2) 0.034(2) Uiso 1 1 d .
H33D H 0.1058 0.0855 0.0655 0.041 Uiso 1 1 calc R
C340 C 1.3759(4) 0.5647(4) 0.6167(2) 0.037(2) Uiso 1 1 d .
C341 C 0.2127(4) -0.1183(4) 0.2891(3) 0.038(2) Uiso 1 1 d .
H34A H 0.2139 -0.1205 0.2643 0.046 Uiso 1 1 calc R
C342 C 0.3524(4) 0.1665(4) 0.7504(3) 0.043(2) Uiso 1 1 d .
H34G H 0.3801 0.1628 0.7667 0.051 Uiso 1 1 calc R
C343 C 1.3378(4) 0.5627(4) 0.5909(2) 0.035(2) Uiso 1 1 d .
C344 C 1.2525(4) 0.6186(4) 0.5613(2) 0.038(2) Uiso 1 1 d .
C345 C 0.8122(4) 0.4452(4) 0.6652(2) 0.038(2) Uiso 1 1 d .
H34B H 0.7745 0.4523 0.6560 0.045 Uiso 1 1 calc R
C346 C 1.1515(4) 0.6096(4) 0.4886(2) 0.029(2) Uiso 1 1 d .
H34H H 1.1173 0.6408 0.4862 0.035 Uiso 1 1 calc R
C347 C 0.8667(4) 0.4274(4) 0.7154(3) 0.038(2) Uiso 1 1 d .
H34C H 0.8662 0.4228 0.7405 0.045 Uiso 1 1 calc R
C348 C 0.2791(4) -0.0169(4) 0.4124(2) 0.031(2) Uiso 1 1 d .
H34D H 0.3047 -0.0537 0.4090 0.047 Uiso 1 1 calc R
H34E H 0.2339 -0.0270 0.4223 0.047 Uiso 1 1 calc R
H34F H 0.2944 0.0046 0.4293 0.047 Uiso 1 1 calc R
C349 C 1.1748(4) 0.3404(4) 0.5083(2) 0.039(2) Uiso 1 1 d .
H34I H 1.1591 0.3329 0.4872 0.059 Uiso 1 1 calc R
H34J H 1.1810 0.3021 0.5229 0.059 Uiso 1 1 calc R
H34K H 1.2157 0.3613 0.5001 0.059 Uiso 1 1 calc R
C350 C 0.8348(5) 0.3578(4) 1.0943(2) 0.045(2) Uiso 1 1 d .
H35E H 0.8727 0.3558 1.1048 0.067 Uiso 1 1 calc R
H35F H 0.8160 0.3179 1.0983 0.067 Uiso 1 1 calc R
H35G H 0.8031 0.3860 1.1059 0.067 Uiso 1 1 calc R
C351 C 0.4099(4) 0.2805(4) 0.7597(2) 0.031(2) Uiso 1 1 d .
C352 C -0.2913(4) 0.2838(4) 0.6642(2) 0.041(2) Uiso 1 1 d .
H35B H -0.3291 0.2850 0.6550 0.049 Uiso 1 1 calc R
C353 C 0.5975(4) 0.3674(4) 1.0959(2) 0.042(2) Uiso 1 1 d .
H35H H 0.5516 0.3695 1.1072 0.063 Uiso 1 1 calc R
H35I H 0.6211 0.3931 1.1069 0.063 Uiso 1 1 calc R
H35J H 0.6132 0.3259 1.0997 0.063 Uiso 1 1 calc R
C354 C 0.1348(5) 0.2609(4) 0.0548(2) 0.042(2) Uiso 1 1 d .
H35A H 0.0941 0.2727 0.0682 0.050 Uiso 1 1 calc R
C355 C 1.2261(4) 0.4001(4) 0.6026(3) 0.042(2) Uiso 1 1 d .
C356 C 1.3875(5) 0.5121(4) 0.6393(3) 0.046(2) Uiso 1 1 d .
H35N H 1.4125 0.5141 0.6566 0.055 Uiso 1 1 calc R
C357 C 0.5118(4) 0.4319(4) 0.7519(3) 0.040(2) Uiso 1 1 d .
H35C H 0.5078 0.4327 0.7770 0.048 Uiso 1 1 calc R
C358 C 0.8286(4) 0.6383(4) 1.0593(2) 0.035(2) Uiso 1 1 d .
H35K H 0.8058 0.6763 1.0544 0.052 Uiso 1 1 calc R
H35L H 0.8647 0.6455 1.0698 0.052 Uiso 1 1 calc R
H35M H 0.7991 0.6101 1.0764 0.052 Uiso 1 1 calc R
C359 C 0.8729(4) 0.4424(4) 0.6416(3) 0.044(2) Uiso 1 1 d .
H35D H 0.8748 0.4480 0.6164 0.053 Uiso 1 1 calc R
C360 C 0.4911(4) 0.2723(4) 0.4183(2) 0.031(2) Uiso 1 1 d .
H36E H 0.5277 0.2722 0.4297 0.047 Uiso 1 1 calc R
H36F H 0.4595 0.2432 0.4328 0.047 Uiso 1 1 calc R
H36G H 0.4713 0.3125 0.4169 0.047 Uiso 1 1 calc R
C361 C 0.5448(4) 0.5967(4) 0.7119(3) 0.039(2) Uiso 1 1 d .
H36C H 0.5399 0.5988 0.7369 0.047 Uiso 1 1 calc R
C362 C 0.4899(5) 0.5992(4) 0.6967(3) 0.047(3) Uiso 1 1 d .
H36D H 0.4486 0.6034 0.7119 0.056 Uiso 1 1 calc R
C363 C 1.1133(4) 0.4244(4) 0.6277(3) 0.041(2) Uiso 1 1 d .
H36N H 1.0819 0.4381 0.6468 0.050 Uiso 1 1 calc R
C364 C 0.5169(5) -0.0189(4) 0.4073(2) 0.043(2) Uiso 1 1 d .
H36H H 0.5548 -0.0249 0.4178 0.065 Uiso 1 1 calc R
H36I H 0.5040 -0.0575 0.4024 0.065 Uiso 1 1 calc R
H36J H 0.4816 -0.0020 0.4245 0.065 Uiso 1 1 calc R
C365 C 1.3256(5) 0.4522(4) 0.6108(3) 0.044(2) Uiso 1 1 d .
C366 C 0.5172(5) 0.4290(5) 0.6800(3) 0.056(3) Uiso 1 1 d .
H36A H 0.5200 0.4274 0.6550 0.067 Uiso 1 1 calc R
C367 C 1.3140(5) 0.5057(4) 0.5891(3) 0.045(2) Uiso 1 1 d .
H36O H 1.2886 0.5034 0.5721 0.054 Uiso 1 1 calc R
C368 C 0.0481(4) 0.3082(4) 0.2746(2) 0.031(2) Uiso 1 1 d .
H36K H 0.0230 0.3454 0.2782 0.047 Uiso 1 1 calc R
H36L H 0.0315 0.2866 0.2583 0.047 Uiso 1 1 calc R
H36M H 0.0932 0.3180 0.2640 0.047 Uiso 1 1 calc R
C369 C 0.9250(5) 0.4250(4) 0.6893(2) 0.042(2) Uiso 1 1 d .
H36B H 0.9636 0.4180 0.6975 0.051 Uiso 1 1 calc R
C370 C 0.6116(5) 0.5870(4) 0.6530(3) 0.041(2) Uiso 1 1 d .
H37C H 0.6525 0.5829 0.6373 0.049 Uiso 1 1 calc R
C371 C 0.9056(4) 0.6141(4) 0.6066(3) 0.037(2) Uiso 1 1 d .
H37D H 0.9077 0.6255 0.5816 0.045 Uiso 1 1 calc R
C372 C 0.1732(5) 0.2625(4) 0.6336(2) 0.040(2) Uiso 1 1 d .
H37A H 0.2151 0.2551 0.6199 0.048 Uiso 1 1 calc R
C374 C 0.4562(5) 0.4294(5) 0.7381(3) 0.051(3) Uiso 1 1 d .
H37B H 0.4154 0.4278 0.7544 0.061 Uiso 1 1 calc R
C375 C 1.1695(4) 0.6134(4) 0.5252(2) 0.029(2) Uiso 1 1 d .
C376 C 1.0330(5) 0.0470(5) -0.1124(3) 0.048(3) Uiso 1 1 d .
H37H H 1.0771 0.0448 -0.1090 0.073 Uiso 1 1 calc R
H37I H 1.0288 0.0807 -0.1310 0.073 Uiso 1 1 calc R
H37J H 1.0230 0.0095 -0.1201 0.073 Uiso 1 1 calc R
C377 C 1.2965(5) 0.3928(5) 0.6072(3) 0.056(3) Uiso 1 1 d .
H37K H 1.2947 0.3664 0.6307 0.067 Uiso 1 1 calc R
C378 C 1.2073(4) 0.6239(4) 0.4546(2) 0.040(2) Uiso 1 1 d .
H37L H 1.2258 0.6626 0.4553 0.060 Uiso 1 1 calc R
H37M H 1.1907 0.6258 0.4327 0.060 Uiso 1 1 calc R
H37N H 1.2404 0.5923 0.4546 0.060 Uiso 1 1 calc R
C379 C -0.1880(5) 0.3185(4) 0.2814(3) 0.046(2) Uiso 1 1 d .
H37E H -0.1693 0.3549 0.2858 0.069 Uiso 1 1 calc R
H37F H -0.2270 0.3291 0.2725 0.069 Uiso 1 1 calc R
H37G H -0.1569 0.2990 0.2633 0.069 Uiso 1 1 calc R
C380 C 0.2905(5) 0.2826(5) 0.7957(3) 0.058(3) Uiso 1 1 d .
H38E H 0.3002 0.3177 0.8059 0.087 Uiso 1 1 calc R
H38F H 0.2950 0.2461 0.8123 0.087 Uiso 1 1 calc R
H38G H 0.2465 0.2861 0.7922 0.087 Uiso 1 1 calc R
C384 C 0.3295(5) 0.0169(5) 0.7794(3) 0.056(3) Uiso 1 1 d .
H38H H 0.3505 -0.0216 0.7854 0.083 Uiso 1 1 calc R
H38I H 0.2886 0.0096 0.7734 0.083 Uiso 1 1 calc R
H38J H 0.3214 0.0393 0.8001 0.083 Uiso 1 1 calc R
C387 C 1.0109(5) 0.3142(5) -0.1117(3) 0.053(3) Uiso 1 1 d .
H38B H 1.0540 0.3177 -0.1075 0.080 Uiso 1 1 calc R
H38C H 0.9943 0.3542 -0.1192 0.080 Uiso 1 1 calc R
H38D H 1.0131 0.2891 -0.1309 0.080 Uiso 1 1 calc R
C389 C 0.5540(5) 0.5890(5) 0.6397(3) 0.051(3) Uiso 1 1 d .
H38A H 0.5575 0.5856 0.6149 0.061 Uiso 1 1 calc R
C393 C 1.3746(5) 0.6236(5) 0.5289(3) 0.065(3) Uiso 1 1 d .
H39A H 1.4176 0.6246 0.5336 0.097 Uiso 1 1 calc R
H39B H 1.3669 0.6603 0.5132 0.097 Uiso 1 1 calc R
H39C H 1.3714 0.5886 0.5168 0.097 Uiso 1 1 calc R
C406 C 1.3424(6) 0.3619(6) 0.5786(3) 0.080(4) Uiso 1 1 d .
H40I H 1.3852 0.3589 0.5839 0.120 Uiso 1 1 calc R
H40J H 1.3446 0.3853 0.5547 0.120 Uiso 1 1 calc R
H40K H 1.3270 0.3216 0.5787 0.120 Uiso 1 1 calc R
C501 C 0.6707(5) 0.1575(5) 1.1098(3) 0.062(3) Uiso 1 1 d .
C502 C 0.7023(6) 0.2102(5) 1.0914(3) 0.064(3) Uiso 1 1 d .
C503 C 0.7504(5) 0.2077(5) 1.0602(3) 0.058(3) Uiso 1 1 d .
C504 C 0.7679(5) 0.1512(5) 1.0471(3) 0.058(3) Uiso 1 1 d .
C505 C 0.7361(6) 0.0990(6) 1.0666(3) 0.069(3) Uiso 1 1 d .
C506 C 0.6861(6) 0.0999(6) 1.0986(3) 0.068(3) Uiso 1 1 d .
C511 C 0.3558(6) 0.8194(6) 0.4442(4) 0.076(4) Uiso 1 1 d .
C512 C 0.3933(7) 0.8524(7) 0.4582(4) 0.098(4) Uiso 1 1 d .
C513 C 0.3842(15) 0.8408(14) 0.5005(9) 0.219(12) Uiso 1 1 d .
C514 C 0.3305(10) 0.8003(10) 0.5192(6) 0.138(6) Uiso 1 1 d .
C515 C 0.2925(9) 0.7734(8) 0.4976(5) 0.121(6) Uiso 1 1 d .
C516 C 0.3067(9) 0.7838(9) 0.4597(5) 0.122(6) Uiso 1 1 d .
C521 C 0.7907(14) 0.2492(15) 1.2012(8) 0.205(11) Uiso 1 1 d .
C522 C 0.8265(11) 0.2966(11) 1.1867(6) 0.151(7) Uiso 1 1 d .
C523 C 0.9150(19) 0.4789(19) 1.1481(11) 0.284(17) Uiso 1 1 d .
C524 C 0.9214(11) 0.2570(11) 1.2027(6) 0.159(8) Uiso 1 1 d .
C525 C 0.8956(10) 0.1993(10) 1.2174(6) 0.146(7) Uiso 1 1 d .
C526 C 0.8084(11) 0.1902(11) 1.2182(6) 0.159(8) Uiso 1 1 d .
C531 C 1.0662(11) 0.1501(11) 1.1668(6) 0.152(7) Uiso 1 1 d .
C532 C 1.1080(16) 0.1386(16) 1.1971(9) 0.230(13) Uiso 1 1 d .
C533 C 1.1209(11) 0.1917(12) 1.2072(6) 0.159(8) Uiso 1 1 d .
C534 C 1.1158(9) 0.2469(9) 1.1893(5) 0.122(6) Uiso 1 1 d .
C535 C 1.0826(11) 0.2586(10) 1.1616(6) 0.151(7) Uiso 1 1 d .
C536 C 1.0584(8) 0.2052(8) 1.1472(5) 0.109(5) Uiso 1 1 d .
C541 C 0.8785(7) 0.1626(7) 1.1190(4) 0.099(4) Uiso 1 1 d .
C542 C 0.9414(7) 0.1311(7) 1.0525(4) 0.085(4) Uiso 1 1 d .
C543 C 0.9217(6) 0.2058(6) 1.0952(4) 0.082(4) Uiso 1 1 d .
C544 C 0.9503(6) 0.1883(6) 1.0604(4) 0.080(4) Uiso 1 1 d .
C545 C 0.8699(6) 0.1079(6) 1.1107(3) 0.073(3) Uiso 1 1 d .
C546 C 0.8988(6) 0.0898(5) 1.0763(3) 0.066(3) Uiso 1 1 d .
C551 C 0.4660(18) 0.5484(16) 0.4269(9) 0.106(10) Uiso 0.50 1 d P
C552 C 0.3420(13) 0.4574(14) 0.4441(8) 0.193(10) Uiso 1 1 d .
C553 C 0.3765(13) 0.4114(13) 0.4677(7) 0.185(9) Uiso 1 1 d .
C554 C 0.4388(11) 0.4404(11) 0.4685(6) 0.146(7) Uiso 1 1 d .
C555 C 0.4728(10) 0.4851(11) 0.4542(6) 0.144(7) Uiso 1 1 d .
C556 C 0.3740(11) 0.5098(10) 0.4322(5) 0.130(6) Uiso 1 1 d .
C557 C 0.4202(19) 0.5296(15) 0.4299(9) 0.099(9) Uiso 0.50 1 d P
C561 C -0.3592(7) -0.0354(7) 0.4823(4) 0.098(4) Uiso 1 1 d .
C562 C -0.3856(6) -0.1181(6) 0.5473(3) 0.072(3) Uiso 1 1 d .
C563 C -0.4348(6) -0.1002(6) 0.5308(4) 0.079(4) Uiso 1 1 d .
C564 C -0.4255(7) -0.0590(7) 0.4994(4) 0.089(4) Uiso 1 1 d .
C565 C -0.3099(6) -0.0599(6) 0.5014(4) 0.078(4) Uiso 1 1 d .
C566 C -0.3235(5) -0.1017(5) 0.5335(3) 0.061(3) Uiso 1 1 d .
C571 C 0.4970(17) 0.7349(16) 0.4263(9) 0.063(10) Uiso 0.34(2) 1 d P
C572 C 0.6025(18) 0.8081(18) 0.4017(11) 0.070(11) Uiso 0.34(2) 1 d P
C573 C 0.543(2) 0.7547(19) 0.4512(11) 0.074(11) Uiso 0.34(2) 1 d P
C574 C 0.5762(9) 0.8054(9) 0.3733(5) 0.127(6) Uiso 1 1 d .
C575 C 0.5308(10) 0.7623(9) 0.3907(6) 0.136(6) Uiso 1 1 d .
C576 C 0.5801(10) 0.7878(10) 0.4407(5) 0.122(6) Uiso 1 1 d .
C577 C 0.6170(16) 0.8386(16) 0.4204(10) 0.149(13) Uiso 0.66(2) 1 d P
C578 C 0.6160(15) 0.8472(15) 0.3838(9) 0.137(12) Uiso 0.66(2) 1 d P
C579 C 0.5410(15) 0.7557(13) 0.4301(8) 0.114(9) Uiso 0.66(2) 1 d P
C582 C 0.2430(10) 0.1140(10) 0.8910(6) 0.146(7) Uiso 1 1 d .
C583 C 0.2679(13) 0.2357(12) 0.8979(7) 0.169(8) Uiso 1 1 d .
C584 C 0.1953(8) 0.1642(8) 0.8850(5) 0.114(5) Uiso 1 1 d .
C585 C 0.2131(9) 0.2261(8) 0.8908(5) 0.112(5) Uiso 1 1 d .
C587 C 0.3039(6) 0.1439(6) 0.9080(4) 0.078(4) Uiso 1 1 d .
C589 C 0.2976(12) 0.2014(12) 0.9074(7) 0.158(8) Uiso 1 1 d .
C591 C 0.8604(10) -0.0879(10) 1.2065(5) 0.133(6) Uiso 1 1 d .
C593 C 0.9134(13) -0.0722(12) 1.2096(7) 0.166(8) Uiso 1 1 d .
C594 C 0.8930(12) -0.1972(11) 1.2138(6) 0.166(8) Uiso 1 1 d .
C595 C 0.8454(10) -0.1520(11) 1.2076(6) 0.146(7) Uiso 1 1 d .
C596 C 0.9523(9) -0.1700(9) 1.2233(5) 0.129(6) Uiso 1 1 d .
C598 C 0.9524(9) -0.1079(10) 1.2204(5) 0.124(6) Uiso 1 1 d .
C601 C 0.985(3) 0.483(3) 1.1925(17) 0.000(15) Uiso 0.096(7) 1 d P
C602 C 0.961(3) 0.514(3) 1.1477(19) 0.002(16) Uiso 0.096(7) 1 d P
C603 C 0.979(3) 0.518(3) 1.1631(19) 0.000(16) Uiso 0.096(7) 1 d P
C604 C 0.867(3) 0.463(3) 1.1683(17) 0.000(15) Uiso 0.096(7) 1 d P
C605 C 0.939(3) 0.433(3) 1.2112(17) 0.000(15) Uiso 0.096(7) 1 d P
C606 C 0.881(3) 0.431(3) 1.1982(17) 0.000(15) Uiso 0.096(7) 1 d P
C641 C 0.636(2) 0.5205(19) 1.1381(12) 0.285(17) Uiso 1 1 d .
C642 C 0.6278(16) 0.4656(15) 1.1767(9) 0.218(12) Uiso 1 1 d .
C643 C 0.673(4) 0.456(4) 1.198(2) 0.57(5) Uiso 1 1 d .
C644 C 0.5394(16) 0.4467(16) 1.1767(9) 0.231(13) Uiso 1 1 d .
C645 C 0.5193(12) 0.4807(12) 1.1517(7) 0.168(8) Uiso 1 1 d .
C646 C 0.5767(11) 0.5237(10) 1.1317(6) 0.144(7) Uiso 1 1 d .
C881 C 0.7354(16) 0.4840(16) 1.2666(9) 0.103(9) Uiso 0.50 1 d P
C882 C 0.8027(15) 0.5674(15) 1.2167(9) 0.103(9) Uiso 0.50 1 d P
C883 C 0.7792(17) 0.5771(16) 1.2483(10) 0.112(10) Uiso 0.50 1 d P
C884 C 0.7371(18) 0.5366(18) 1.2695(10) 0.119(11) Uiso 0.50 1 d P
C885 C 0.768(2) 0.4703(19) 1.2336(12) 0.142(13) Uiso 0.50 1 d P
C886 C 0.8177(19) 0.5028(19) 1.2054(11) 0.135(13) Uiso 0.50 1 d P
C901 C 0.9818(18) 0.4622(17) 1.2435(10) 0.094(11) Uiso 0.404(7) 1 d P
C902 C 0.9741(18) 0.5684(17) 1.2371(11) 0.097(11) Uiso 0.404(7) 1 d P
C903 C 0.940(2) 0.4556(19) 1.2724(11) 0.106(12) Uiso 0.404(7) 1 d P
C904 C 1.0142(19) 0.5202(18) 1.2189(11) 0.103(12) Uiso 0.404(7) 1 d P
C905 C 0.9183(12) 0.5051(12) 1.2826(7) 0.050(7) Uiso 0.404(7) 1 d P
C906 C 0.9317(15) 0.5548(15) 1.2650(9) 0.072(9) Uiso 0.404(7) 1 d P
N11 N 0.6194(6) 0.1611(6) 1.1419(4) 0.102(4) Uiso 1 1 d .
N12 N 0.3745(6) 0.8297(6) 0.4030(3) 0.096(4) Uiso 1 1 d .
N13 N 0.734(3) 0.314(3) 1.1869(19) 0.29(3) Uiso 0.50 1 d P
N13' N 0.7208(14) 0.2440(15) 1.1991(8) 0.110(8) Uiso 0.50 1 d P
N14 N 1.0721(16) 0.3154(16) 1.1542(10) 0.136(10) Uiso 0.50 1 d P
N14' N 1.0245(13) 0.1011(12) 1.1627(8) 0.107(8) Uiso 0.50 1 d P
N17 N 0.8273(7) 0.0576(8) 1.1353(4) 0.126(5) Uiso 1 1 d .
N18 N -0.2409(12) -0.0396(11) 0.4876(7) 0.187(7) Uiso 1 1 d .
N19 N 0.630(3) 0.790(2) 0.4647(15) 0.145(17) Uiso 0.340(11) 1 d P
N19' N 0.5098(15) 0.7109(14) 0.4569(9) 0.174(11) Uiso 0.660(11) 1 d P
N22 N 0.3440(9) 0.0928(9) 0.9197(5) 0.063(5) Uiso 0.50 1 d P
N22' N 0.3643(8) 0.1434(9) 0.9257(5) 0.054(4) Uiso 0.50 1 d P
N23 N 1.0169(14) -0.1901(15) 1.2401(8) 0.247(11) Uiso 1 1 d .
N27 N 0.3640(9) 0.5986(9) 0.3975(5) 0.147(6) Uiso 1 1 d .
N28' N 0.851(2) 0.601(2) 1.1911(13) 0.187(15) Uiso 0.50 1 d P
N28 N 1.031(3) 0.475(3) 1.2175(18) 0.29(3) Uiso 0.50 1 d P
N36 N 0.695(2) 0.557(3) 1.1576(15) 0.21(2) Uiso 0.451(13) 1 d P
N36' N 0.5861(19) 0.4254(19) 1.1893(11) 0.189(15) Uiso 0.549(13) 1 d P
N101 N -0.2019(4) -0.1045(3) 0.3494(2) 0.045(2) Uani 1 1 d .
N102 N 0.2694(3) -0.1147(3) 0.29895(18) 0.0347(18) Uani 1 1 d .
N103 N 0.0186(3) -0.0672(3) 0.54400(17) 0.0255(16) Uani 1 1 d .
N104 N 0.0310(3) -0.1129(3) 0.36367(17) 0.0265(16) Uani 1 1 d .
N105 N -0.0306(3) -0.0981(3) 0.42318(17) 0.0264(16) Uani 1 1 d .
N106 N 0.0859(3) -0.1050(3) 0.41150(17) 0.0234(15) Uani 1 1 d .
N201 N 0.1386(3) 0.2437(3) 0.0215(2) 0.042(2) Uani 1 1 d .
N202 N 0.6058(3) 0.2378(3) -0.01971(18) 0.0304(17) Uani 1 1 d .
N203 N 0.3463(3) 0.2585(3) 0.22711(17) 0.0295(17) Uani 1 1 d .
N204 N 0.3667(3) 0.2400(3) 0.04206(17) 0.0267(16) Uani 1 1 d .
N205 N 0.3019(3) 0.2539(3) 0.10095(18) 0.0274(16) Uani 1 1 d .
N206 N 0.4176(3) 0.2502(3) 0.09116(16) 0.0209(15) Uani 1 1 d .
N301 N 0.1662(4) 0.2747(3) 0.6681(2) 0.046(2) Uani 1 1 d .
N302 N -0.2980(4) 0.2876(3) 0.70028(18) 0.0368(18) Uani 1 1 d .
N303 N -0.0246(3) 0.2305(3) 0.46163(17) 0.0277(16) Uani 1 1 d .
N304 N 0.0096(3) 0.2575(3) 0.58676(18) 0.0287(16) Uani 1 1 d .
N305 N -0.0578(3) 0.2746(3) 0.64376(17) 0.0306(17) Uani 1 1 d .
N306 N -0.1055(3) 0.2617(3) 0.59401(17) 0.0253(16) Uani 1 1 d .
N401 N 0.4951(4) 0.5957(3) 0.6611(2) 0.053(2) Uani 1 1 d .
N402 N 0.9616(4) 0.6025(3) 0.61769(19) 0.0372(18) Uani 1 1 d .
N403 N 0.6986(3) 0.5895(3) 0.86803(18) 0.0277(16) Uani 1 1 d .
N404 N 0.7239(3) 0.5936(3) 0.67999(17) 0.0303(17) Uani 1 1 d .
N405 N 0.7746(3) 0.5923(3) 0.73031(17) 0.0270(16) Uani 1 1 d .
N406 N 0.6587(3) 0.5904(3) 0.74110(18) 0.0311(17) Uani 1 1 d .
N501 N 0.3507(3) 0.0891(3) 0.22396(18) 0.0298(17) Uani 1 1 d .
N502 N 0.1538(3) 0.0707(3) 0.01650(19) 0.0332(17) Uani 1 1 d .
N503 N 0.6189(3) 0.0713(3) -0.02174(18) 0.0295(17) Uani 1 1 d .
N504 N 0.3125(3) 0.0867(3) 0.09697(17) 0.0256(16) Uani 1 1 d .
N505 N 0.4286(3) 0.0917(3) 0.08690(17) 0.0229(15) Uani 1 1 d .
N506 N 0.3796(3) 0.0788(3) 0.03790(18) 0.0258(16) Uani 1 1 d .
N601 N 0.9289(4) 0.4322(3) 0.65241(19) 0.041(2) Uani 1 1 d .
N602 N 0.4588(4) 0.4291(4) 0.7022(2) 0.057(2) Uani 1 1 d .
N603 N 0.6783(3) 0.4178(3) 0.90341(18) 0.0289(16) Uani 1 1 d .
N604 N 0.6901(3) 0.4379(3) 0.71653(18) 0.0338(17) Uani 1 1 d .
N605 N 0.6280(3) 0.4316(3) 0.77822(19) 0.0326(17) Uani 1 1 d .
N606 N 0.7443(3) 0.4361(3) 0.76524(17) 0.0283(16) Uani 1 1 d .
O11 O 0.5866(8) 0.2113(8) 1.1440(5) 0.076(5) Uiso 0.50 1 d P
O11' O 0.6127(11) 0.2106(11) 1.1600(6) 0.115(7) Uiso 0.50 1 d P
O12 O 0.5946(5) 0.1131(5) 1.1619(3) 0.103(3) Uiso 1 1 d .
O13 O 0.3469(7) 0.7986(6) 0.3877(4) 0.149(4) Uiso 1 1 d .
O14 O 0.4169(5) 0.8672(5) 0.3861(3) 0.106(3) Uiso 1 1 d .
O15 O 0.7001(13) 0.1907(14) 1.2078(8) 0.306(12) Uiso 1 1 d .
O16 O 0.663(7) 0.382(7) 1.229(4) 0.74(9) Uiso 0.50 1 d P
O16' O 0.6930(14) 0.2893(15) 1.1908(8) 0.151(9) Uiso 0.50 1 d P
O17' O 1.0242(12) 0.0997(11) 1.1294(7) 0.130(8) Uiso 0.50 1 d P
O17 O 1.0370(16) 0.3208(15) 1.1339(9) 0.178(11) Uiso 0.50 1 d P
O18' O 1.0007(12) 0.0654(12) 1.1900(7) 0.134(8) Uiso 0.50 1 d P
O18 O 1.0757(13) 0.3473(13) 1.1740(8) 0.141(8) Uiso 0.50 1 d P
O20 O 0.2976(10) 0.5284(10) 0.3976(6) 0.221(7) Uiso 1 1 d .
O21 O 0.3276(12) 0.5702(12) 0.3920(6) 0.110(6) Uiso 0.50 1 d P
O21' O 0.4006(16) 0.6446(17) 0.3968(9) 0.184(12) Uiso 0.50 1 d P
O22' O -0.2257(16) -0.0107(16) 0.4673(9) 0.153(9) Uiso 0.50 1 d P
O22 O -0.2528(11) 0.0273(11) 0.4625(6) 0.113(7) Uiso 0.50 1 d P
O23 O -0.2036(10) -0.0462(10) 0.4942(5) 0.087(5) Uiso 0.50 1 d P
O23' O -0.2042(12) -0.0895(13) 0.5061(7) 0.130(8) Uiso 0.50 1 d P
O25 O 0.678(2) 0.820(2) 0.4513(12) 0.159(16) Uiso 0.340(11) 1 d P
O25' O 0.4766(14) 0.6725(14) 0.4437(8) 0.207(11) Uiso 0.660(11) 1 d P
O26 O 0.6170(14) 0.7595(14) 0.4951(9) 0.103(10) Uiso 0.340(11) 1 d P
O26' O 0.5280(12) 0.6986(11) 0.4906(7) 0.181(9) Uiso 0.660(11) 1 d P
O29 O 0.3272(9) 0.0409(9) 0.9193(5) 0.099(6) Uiso 0.50 1 d P
O29' O 0.3807(8) 0.1829(8) 0.9371(5) 0.077(5) Uiso 0.50 1 d P
O30 O 0.3916(5) 0.0990(5) 0.9274(3) 0.106(3) Uiso 1 1 d .
O31 O 1.0395(12) -0.1513(12) 1.2561(7) 0.127(7) Uiso 0.50 1 d P
O31' O 1.0510(13) -0.2311(13) 1.2448(7) 0.142(8) Uiso 0.50 1 d P
O32 O 0.9990(14) -0.2599(14) 1.2329(8) 0.313(12) Uiso 1 1 d .
O50' O 0.514(2) 0.387(2) 1.1958(12) 0.259(18) Uiso 0.549(13) 1 d P
O50 O 0.716(3) 0.509(3) 1.136(2) 0.34(3) Uiso 0.451(13) 1 d P
O51 O 0.6737(14) 0.5995(14) 1.1230(8) 0.145(11) Uiso 0.451(13) 1 d P
O51' O 0.5871(18) 0.3607(17) 1.2167(10) 0.221(15) Uiso 0.549(13) 1 d P
O53' O 0.8629(14) 0.6497(15) 1.1999(8) 0.162(10) Uiso 0.50 1 d P
O53 O 1.0579(18) 0.5569(19) 1.1710(11) 0.214(14) Uiso 0.50 1 d P
O54' O 0.839(2) 0.616(2) 1.1578(15) 0.27(2) Uiso 0.50 1 d P
O54 O 1.0853(13) 0.4984(13) 1.1844(8) 0.148(9) Uiso 0.50 1 d P
O60 O 0.8175(14) 0.0725(14) 1.1670(9) 0.330(13) Uiso 1 1 d .
O61 O 0.8102(5) 0.0152(5) 1.1271(3) 0.109(3) Uiso 1 1 d .
O101 O 0.1489(2) 0.0280(2) 0.38617(14) 0.0276(13) Uani 1 1 d .
H10C H 0.1765 0.0003 0.3845 0.041 Uiso 1 1 calc R
O102 O 0.1362(2) 0.2448(2) 0.38835(14) 0.0259(13) Uani 1 1 d .
H10D H 0.0971 0.2379 0.3913 0.039 Uiso 1 1 calc R
O103 O 0.3106(2) 0.2556(2) 0.30165(14) 0.0279(13) Uani 1 1 d .
H10E H 0.3268 0.2541 0.2797 0.042 Uiso 1 1 calc R
O104 O 0.5383(2) 0.2525(3) 0.30150(15) 0.0360(15) Uani 1 1 d .
H10F H 0.5628 0.2526 0.3157 0.054 Uiso 1 1 calc R
O105 O 0.6478(2) 0.2432(3) 0.39184(15) 0.0315(14) Uani 1 1 d .
H10G H 0.6245 0.2737 0.3894 0.047 Uiso 1 1 calc R
O106 O 0.6587(3) 0.0290(2) 0.38568(15) 0.0320(14) Uani 1 1 d .
H10H H 0.6940 0.0342 0.3905 0.048 Uiso 1 1 calc R
O107 O 0.5466(2) 0.0732(3) 0.29316(15) 0.0343(14) Uani 1 1 d .
H10I H 0.5430 0.0858 0.2721 0.051 Uiso 1 1 calc R
O108 O 0.3202(2) 0.0621(3) 0.29915(14) 0.0324(14) Uani 1 1 d .
H10J H 0.3344 0.0743 0.2772 0.049 Uiso 1 1 calc R
O201 O 0.0076(2) 0.2260(2) 0.38856(14) 0.0293(13) Uani 1 1 d .
H20E H 0.0428 0.2338 0.3740 0.044 Uiso 1 1 calc R
O202 O -0.2191(2) 0.2263(3) 0.39536(15) 0.0333(14) Uani 1 1 d .
H20F H -0.2470 0.2348 0.3833 0.050 Uiso 1 1 calc R
O203 O -0.3325(3) 0.2716(3) 0.30536(15) 0.0343(14) Uani 1 1 d .
H20G H -0.3687 0.2665 0.3015 0.051 Uiso 1 1 calc R
O204 O -0.3244(2) 0.0589(2) 0.29751(15) 0.0301(13) Uani 1 1 d .
H20H H -0.3009 0.0281 0.2986 0.045 Uiso 1 1 calc R
O205 O 0.1922(2) 0.0464(2) 0.29785(14) 0.0268(13) Uani 1 1 d .
H20I H 0.1677 0.0178 0.2994 0.040 Uiso 1 1 calc R
O206 O 0.1802(2) 0.2634(2) 0.30006(14) 0.0267(13) Uani 1 1 d .
H20J H 0.1526 0.2910 0.3024 0.040 Uiso 1 1 calc R
O207 O 0.0160(2) 0.0401(2) 0.38581(14) 0.0266(13) Uani 1 1 d .
H20K H -0.0001 0.0424 0.4077 0.040 Uiso 1 1 calc R
O208 O -0.2119(2) 0.0517(3) 0.38619(15) 0.0342(14) Uani 1 1 d .
H20L H -0.2364 0.0527 0.3719 0.051 Uiso 1 1 calc R
O301 O 1.0702(3) 0.0541(3) -0.02678(16) 0.0385(15) Uani 1 1 d .
H30G H 1.0572 0.0278 -0.0367 0.058 Uiso 1 1 calc R
O302 O 1.0502(3) 0.2697(2) -0.02380(16) 0.0365(15) Uani 1 1 d .
H30H H 1.0323 0.3001 -0.0328 0.055 Uiso 1 1 calc R
O303 O 0.8620(3) 0.2470(3) -0.01309(15) 0.0418(16) Uani 1 1 d .
H30I H 0.9011 0.2524 -0.0148 0.063 Uiso 1 1 calc R
O304 O 0.7010(2) 0.2561(2) -0.08391(14) 0.0293(13) Uani 1 1 d .
H30J H 0.6789 0.2459 -0.0630 0.044 Uiso 1 1 calc R
O305 O 0.7017(2) 0.2894(2) -0.19780(14) 0.0263(13) Uani 1 1 d .
H30K H 0.6778 0.2851 -0.2118 0.039 Uiso 1 1 calc R
O306 O 0.7242(3) 0.0718(2) -0.19824(14) 0.0281(13) Uani 1 1 d .
H30L H 0.7436 0.0426 -0.1891 0.042 Uiso 1 1 calc R
O307 O 0.7165(3) 0.0645(2) -0.08250(14) 0.0283(13) Uani 1 1 d .
H30M H 0.6934 0.0682 -0.0620 0.042 Uiso 1 1 calc R
O308 O 0.8774(3) 0.0701(3) -0.01285(15) 0.0369(15) Uani 1 1 d .
H30N H 0.8905 0.0364 -0.0047 0.055 Uiso 1 1 calc R
O401 O 0.9868(3) 0.3864(3) 1.05729(17) 0.0411(16) Uani 1 1 d .
H40A H 1.0256 0.3925 1.0558 0.062 Uiso 1 1 calc R
O402 O 0.9899(3) 0.6035(3) 1.03155(16) 0.0376(15) Uani 1 1 d .
H40B H 1.0285 0.5945 1.0311 0.056 Uiso 1 1 calc R
O403 O 0.8825(3) 0.5842(3) 0.94929(16) 0.0416(16) Uani 1 1 d .
H40C H 0.8858 0.5774 0.9280 0.062 Uiso 1 1 calc R
O404 O 0.6583(2) 0.5969(2) 0.94174(14) 0.0289(13) Uani 1 1 d .
H40D H 0.6218 0.6030 0.9545 0.043 Uiso 1 1 calc R
O405 O 0.4799(2) 0.6165(2) 1.02407(14) 0.0265(13) Uani 1 1 d .
H40E H 0.4416 0.6111 1.0238 0.040 Uiso 1 1 calc R
O406 O 0.4733(2) 0.3988(2) 1.06231(14) 0.0269(13) Uani 1 1 d .
H40F H 0.4354 0.4046 1.0601 0.040 Uiso 1 1 calc R
O407 O 0.6482(2) 0.3961(2) 0.97710(15) 0.0288(13) Uani 1 1 d .
H40G H 0.6124 0.3950 0.9917 0.043 Uiso 1 1 calc R
O408 O 0.8744(2) 0.3948(3) 0.97321(16) 0.0362(15) Uani 1 1 d .
H40H H 0.8731 0.3977 0.9514 0.054 Uiso 1 1 calc R
O501 O 0.2556(3) 0.2838(3) 0.70831(19) 0.0520(18) Uani 1 1 d .
H50A H 0.2666 0.3088 0.7199 0.078 Uiso 1 1 calc R
O502 O 0.2906(3) 0.0720(3) 0.69441(17) 0.0438(16) Uani 1 1 d .
H50B H 0.3102 0.0418 0.7023 0.066 Uiso 1 1 calc R
O503 O 0.4770(3) 0.0913(3) 0.68648(16) 0.0487(17) Uani 1 1 d .
H50C H 0.4384 0.0837 0.6882 0.073 Uiso 1 1 calc R
O504 O 0.6322(3) 0.0880(3) 0.76137(14) 0.0354(15) Uani 1 1 d .
H50D H 0.6350 0.0806 0.7830 0.053 Uiso 1 1 calc R
O505 O 0.6240(2) 0.0489(2) 0.87766(14) 0.0263(13) Uani 1 1 d .
H50E H 0.6113 0.0220 0.8681 0.039 Uiso 1 1 calc R
O506 O 0.6030(2) 0.2656(2) 0.87827(13) 0.0254(13) Uani 1 1 d .
H50F H 0.5843 0.2951 0.8690 0.038 Uiso 1 1 calc R
O507 O 0.6076(3) 0.2849(3) 0.76066(14) 0.0318(14) Uani 1 1 d .
H50G H 0.6118 0.2850 0.7819 0.048 Uiso 1 1 calc R
O508 O 0.4433(3) 0.2834(3) 0.69300(16) 0.0503(18) Uani 1 1 d .
H50H H 0.4772 0.2838 0.6769 0.075 Uiso 1 1 calc R
O701 O 1.1893(4) 0.4299(4) 0.66375(19) 0.078(2) Uani 1 1 d .
H70A H 1.2284 0.4249 0.6634 0.116 Uiso 1 1 calc R
O702 O 1.0314(3) 0.4143(3) 0.59421(15) 0.0354(14) Uani 1 1 d .
H70B H 1.0280 0.4052 0.5743 0.053 Uiso 1 1 calc R
O703 O 1.0396(3) 0.3812(2) 0.48467(14) 0.0314(14) Uani 1 1 d .
H70C H 1.0115 0.3860 0.4724 0.047 Uiso 1 1 calc R
O704 O 1.0650(3) 0.5976(2) 0.44360(14) 0.0295(13) Uani 1 1 d .
H70D H 1.0362 0.5911 0.4331 0.044 Uiso 1 1 calc R
O705 O 1.0571(3) 0.6145(3) 0.55550(15) 0.0362(15) Uani 1 1 d .
H70E H 1.0545 0.6124 0.5342 0.054 Uiso 1 1 calc R
O706 O 1.2146(3) 0.6214(3) 0.62725(17) 0.0546(19) Uani 1 1 d .
H70F H 1.2542 0.6214 0.6257 0.082 Uiso 1 1 calc R
O707 O 1.4000(3) 0.6202(3) 0.62034(18) 0.0483(17) Uani 1 1 d .
H70G H 1.3893 0.6471 0.6053 0.072 Uiso 1 1 calc R
O708 O 1.3740(4) 0.4050(3) 0.6596(2) 0.066(2) Uani 1 1 d .
H70H H 1.3564 0.3758 0.6547 0.099 Uiso 1 1 calc R
O801 O -0.2188(5) 0.1191(5) 0.4440(3) 0.104(3) Uiso 1 1 d .
O802 O 0.5530(8) 0.2636(7) 0.2296(4) 0.181(6) Uiso 1 1 d .
O803 O 0.5445(6) 0.1871(6) 0.2431(3) 0.042(3) Uiso 0.50 1 d P
O804 O 1.1004(8) 0.4415(8) 1.1190(5) 0.184(6) Uiso 1 1 d .
O805 O 1.1179(7) -0.4838(7) 1.0892(4) 0.166(5) Uiso 1 1 d .
O806 O 1.1100(8) -0.4289(8) 1.1028(5) 0.181(6) Uiso 1 1 d .
O807 O 0.5431(10) 0.1444(10) 0.2294(5) 0.102(6) Uiso 0.50 1 d P

loop_
_atom_site_aniso_label
_atom_site_aniso_U_11
_atom_site_aniso_U_22
_atom_site_aniso_U_33
_atom_site_aniso_U_23
_atom_site_aniso_U_13
_atom_site_aniso_U_12
C47 0.024(5) 0.017(4) 0.019(4) 0.001(3) -0.006(4) 0.000(4)
C49 0.027(5) 0.029(5) 0.022(5) -0.006(4) -0.009(4) -0.002(4)
C61 0.024(5) 0.031(5) 0.021(5) -0.005(4) -0.004(4) 0.000(4)
C64 0.024(5) 0.017(5) 0.026(5) -0.004(4) -0.007(4) -0.004(4)
C65 0.024(5) 0.022(5) 0.017(4) -0.002(4) -0.005(4) 0.004(4)
C68 0.023(5) 0.021(5) 0.021(4) -0.003(4) -0.007(4) -0.001(4)
C70 0.025(5) 0.022(5) 0.024(5) 0.004(4) -0.012(4) 0.003(4)
C71 0.023(5) 0.019(5) 0.030(5) -0.007(4) -0.002(4) 0.001(4)
C72 0.026(5) 0.018(5) 0.024(5) 0.001(4) -0.009(4) -0.006(4)
C75 0.034(6) 0.031(5) 0.028(5) -0.008(4) -0.019(4) 0.002(4)
C76 0.021(5) 0.038(6) 0.025(5) -0.005(4) -0.012(4) -0.003(4)
C77 0.027(5) 0.026(5) 0.014(4) -0.004(4) -0.010(4) -0.003(4)
C79 0.037(5) 0.013(5) 0.027(5) 0.000(4) -0.008(4) -0.007(4)
C80 0.025(5) 0.021(5) 0.026(5) -0.003(4) -0.008(4) -0.003(4)
C81 0.023(5) 0.025(5) 0.017(4) -0.009(4) -0.004(4) -0.001(4)
C82 0.013(4) 0.026(5) 0.023(5) -0.005(4) -0.006(3) 0.000(4)
C83 0.026(5) 0.020(5) 0.017(4) -0.001(4) -0.006(4) -0.006(4)
C84 0.024(5) 0.022(5) 0.049(6) 0.002(4) -0.016(4) 0.002(4)
C85 0.029(5) 0.025(5) 0.029(5) -0.007(4) -0.003(4) 0.002(4)
C86 0.015(4) 0.035(6) 0.020(4) -0.003(4) -0.005(3) -0.005(4)
C88 0.028(5) 0.036(6) 0.015(4) -0.008(4) -0.007(4) -0.001(4)
C89 0.020(5) 0.024(5) 0.034(5) -0.004(4) -0.012(4) -0.003(4)
C90 0.028(5) 0.024(5) 0.016(4) -0.003(4) -0.009(4) -0.001(4)
C92 0.024(5) 0.035(5) 0.027(5) -0.012(4) -0.013(4) -0.002(4)
C93 0.027(5) 0.030(6) 0.042(5) -0.006(4) -0.023(4) -0.006(4)
C94 0.027(5) 0.037(5) 0.023(5) -0.007(4) -0.004(4) 0.000(4)
C95 0.039(6) 0.028(5) 0.022(5) 0.001(4) -0.011(4) -0.001(4)
C96 0.021(5) 0.018(5) 0.029(5) -0.012(4) -0.012(4) 0.000(4)
C97 0.026(5) 0.024(5) 0.027(5) -0.006(4) -0.012(4) 0.002(4)
C98 0.026(5) 0.021(5) 0.021(5) -0.006(4) -0.004(4) -0.004(4)
C99 0.028(5) 0.022(5) 0.023(5) -0.008(4) -0.008(4) -0.001(4)
C100 0.030(5) 0.027(5) 0.024(5) -0.012(4) -0.007(4) 0.005(4)
C101 0.024(5) 0.041(6) 0.029(5) -0.005(4) -0.010(4) 0.000(4)
C103 0.014(4) 0.035(5) 0.030(5) -0.016(4) -0.004(4) 0.004(4)
C105 0.022(4) 0.031(5) 0.011(4) -0.001(4) -0.008(4) -0.005(4)
C106 0.019(5) 0.015(5) 0.043(6) -0.007(4) -0.017(4) 0.000(4)
C107 0.029(5) 0.019(5) 0.022(4) -0.001(4) -0.009(4) 0.000(4)
C108 0.032(5) 0.017(5) 0.026(5) -0.006(4) -0.012(4) 0.003(4)
C109 0.033(5) 0.011(4) 0.026(5) 0.002(3) -0.010(4) -0.008(4)
C112 0.042(5) 0.020(5) 0.036(5) -0.009(4) -0.021(4) -0.001(4)
C114 0.012(5) 0.018(5) 0.032(5) -0.001(4) -0.007(4) -0.004(3)
C115 0.029(5) 0.026(5) 0.018(4) -0.007(4) -0.002(4) -0.005(4)
C116 0.036(5) 0.017(5) 0.020(4) 0.002(4) -0.006(4) -0.004(4)
C117 0.016(5) 0.027(5) 0.036(5) -0.008(4) -0.005(4) -0.003(4)
C118 0.027(5) 0.021(5) 0.022(5) -0.001(4) -0.012(4) 0.000(4)
C119 0.028(5) 0.020(5) 0.029(5) -0.006(4) -0.004(4) -0.002(4)
C120 0.025(5) 0.017(5) 0.023(5) -0.003(4) -0.004(4) -0.003(4)
C122 0.023(5) 0.022(5) 0.024(5) -0.001(4) -0.001(4) -0.007(4)
C123 0.020(5) 0.021(5) 0.031(5) -0.002(4) -0.012(4) 0.000(4)
C124 0.014(4) 0.030(5) 0.031(5) -0.004(4) -0.005(4) -0.006(4)
C125 0.028(5) 0.039(5) 0.019(4) -0.009(4) -0.009(4) -0.002(4)
C126 0.024(5) 0.027(5) 0.022(5) 0.000(4) -0.002(4) 0.003(4)
C127 0.032(5) 0.026(5) 0.019(5) -0.010(4) -0.008(4) 0.003(4)
C128 0.035(5) 0.027(5) 0.026(5) -0.003(4) -0.007(4) 0.002(4)
C129 0.027(5) 0.038(5) 0.027(5) -0.013(4) -0.008(4) 0.001(4)
C130 0.030(5) 0.022(5) 0.026(5) -0.005(4) -0.008(4) -0.003(4)
C131 0.031(5) 0.015(5) 0.029(5) -0.005(4) -0.008(4) -0.002(4)
C132 0.012(4) 0.036(6) 0.025(5) -0.008(4) -0.007(4) 0.005(4)
C133 0.039(5) 0.020(5) 0.031(5) -0.009(4) -0.018(5) 0.002(4)
C134 0.025(5) 0.021(5) 0.026(5) -0.007(4) -0.008(4) -0.006(4)
C135 0.021(5) 0.017(4) 0.025(5) -0.006(4) -0.012(4) -0.001(3)
C136 0.023(5) 0.020(5) 0.020(4) -0.002(3) -0.006(4) -0.009(4)
C137 0.019(5) 0.026(5) 0.032(5) -0.006(4) -0.012(4) -0.004(4)
C138 0.018(5) 0.022(5) 0.024(5) -0.011(4) -0.004(4) 0.001(4)
C139 0.033(5) 0.034(6) 0.040(5) -0.007(4) -0.022(4) -0.003(4)
C140 0.017(5) 0.022(5) 0.032(5) -0.008(4) -0.012(4) -0.005(4)
C141 0.027(5) 0.016(5) 0.026(5) -0.004(4) -0.004(4) 0.002(4)
C142 0.029(5) 0.029(5) 0.026(5) -0.011(4) -0.008(4) 0.001(4)
C143 0.038(5) 0.027(5) 0.039(5) -0.004(4) -0.018(4) 0.000(4)
C144 0.028(5) 0.018(5) 0.016(4) 0.002(4) -0.007(4) 0.002(4)
C145 0.032(5) 0.025(5) 0.028(5) -0.012(4) -0.012(4) 0.002(4)
C146 0.027(5) 0.022(5) 0.029(5) -0.010(4) -0.012(4) 0.003(4)
C147 0.028(5) 0.033(5) 0.034(6) -0.007(4) -0.010(4) 0.004(4)
C148 0.023(5) 0.028(5) 0.026(5) 0.000(4) -0.008(4) -0.005(4)
C149 0.025(5) 0.026(5) 0.026(5) -0.008(4) -0.010(4) -0.007(4)
C150 0.020(5) 0.024(5) 0.019(4) -0.004(4) -0.004(4) 0.002(4)
C151 0.050(6) 0.014(5) 0.027(5) -0.007(4) -0.013(4) -0.001(4)
C153 0.040(5) 0.017(5) 0.026(5) -0.006(4) -0.008(4) -0.002(4)
C154 0.027(5) 0.018(5) 0.025(5) -0.002(4) -0.013(4) -0.002(4)
C155 0.037(5) 0.015(5) 0.018(4) -0.003(3) -0.005(4) 0.002(4)
C156 0.057(7) 0.025(5) 0.036(5) -0.001(4) -0.035(5) -0.005(4)
C157 0.019(5) 0.037(6) 0.031(5) -0.008(4) -0.013(4) 0.000(4)
C158 0.015(5) 0.023(5) 0.027(5) -0.006(4) -0.006(4) -0.002(4)
C159 0.023(5) 0.025(5) 0.023(5) -0.006(4) -0.009(4) 0.000(4)
C160 0.034(5) 0.021(5) 0.026(5) -0.006(4) -0.011(4) -0.001(4)
C161 0.038(6) 0.020(5) 0.036(5) -0.008(4) -0.013(5) 0.005(4)
C162 0.035(5) 0.028(5) 0.056(6) -0.002(4) -0.026(5) 0.007(4)
C163 0.019(5) 0.033(6) 0.027(5) -0.007(4) -0.004(4) -0.002(4)
C164 0.029(5) 0.031(5) 0.042(5) -0.007(4) -0.013(4) 0.006(4)
C165 0.023(5) 0.018(5) 0.031(5) -0.005(4) -0.013(4) -0.004(4)
C166 0.021(5) 0.032(5) 0.032(5) -0.004(4) -0.006(4) -0.002(4)
C167 0.021(5) 0.021(5) 0.030(5) -0.006(4) -0.008(4) 0.000(4)
C169 0.024(5) 0.032(5) 0.013(4) -0.004(4) -0.005(4) 0.000(4)
C170 0.031(5) 0.024(5) 0.042(5) -0.015(4) -0.017(4) 0.004(4)
C171 0.035(5) 0.030(5) 0.048(6) -0.013(4) -0.024(5) -0.001(4)
C172 0.028(5) 0.030(6) 0.034(5) -0.010(4) -0.014(4) 0.002(4)
C173 0.028(5) 0.018(5) 0.029(5) -0.008(4) -0.011(4) 0.003(4)
C174 0.021(5) 0.017(4) 0.023(5) -0.008(4) -0.008(4) 0.004(3)
C175 0.021(5) 0.037(6) 0.028(5) -0.004(4) -0.013(4) -0.001(4)
C176 0.018(5) 0.035(6) 0.025(5) -0.003(4) -0.005(4) -0.007(4)
C177 0.022(5) 0.032(5) 0.024(5) -0.009(4) 0.001(4) -0.007(4)
C178 0.027(5) 0.022(5) 0.025(5) -0.002(4) -0.005(4) 0.000(4)
C179 0.036(5) 0.024(5) 0.017(4) -0.004(4) 0.000(4) -0.001(4)
C180 0.050(6) 0.023(5) 0.039(6) 0.004(4) -0.023(5) -0.015(4)
C181 0.028(5) 0.024(5) 0.038(5) -0.013(4) -0.007(4) -0.003(4)
C182 0.032(5) 0.023(5) 0.025(5) -0.005(4) -0.003(4) -0.002(4)
C183 0.012(4) 0.038(6) 0.021(4) -0.013(4) -0.003(4) 0.003(4)
C184 0.026(5) 0.032(5) 0.039(6) -0.012(4) -0.015(4) 0.005(4)
C185 0.060(7) 0.028(5) 0.053(6) -0.017(5) -0.039(5) 0.002(5)
C186 0.017(5) 0.023(5) 0.027(5) -0.008(4) -0.008(4) -0.001(4)
C187 0.020(5) 0.030(5) 0.037(6) -0.010(4) -0.007(4) 0.006(4)
C188 0.034(5) 0.018(5) 0.040(6) -0.008(4) -0.012(4) 0.003(4)
C189 0.026(5) 0.028(5) 0.025(5) -0.007(4) -0.005(4) -0.004(4)
C191 0.033(5) 0.021(5) 0.023(5) -0.008(4) -0.006(4) -0.009(4)
C192 0.042(6) 0.034(5) 0.028(5) -0.005(4) -0.013(4) -0.004(4)
C193 0.026(5) 0.027(5) 0.030(5) -0.002(4) -0.010(4) 0.000(4)
C194 0.028(5) 0.021(5) 0.026(5) -0.008(4) -0.010(4) -0.002(4)
C195 0.024(5) 0.023(5) 0.019(4) -0.004(4) -0.006(4) -0.004(4)
C196 0.021(5) 0.030(5) 0.036(5) -0.008(4) -0.007(4) -0.003(4)
C197 0.045(6) 0.034(6) 0.060(6) -0.015(5) -0.035(5) 0.006(5)
C198 0.042(5) 0.018(5) 0.023(5) -0.004(4) -0.009(4) 0.000(4)
C199 0.019(5) 0.030(5) 0.039(5) -0.010(4) -0.013(4) 0.002(4)
C200 0.029(5) 0.031(5) 0.024(5) -0.005(4) -0.006(4) -0.006(4)
C201 0.021(5) 0.036(5) 0.027(5) -0.011(4) -0.005(4) 0.001(4)
C202 0.036(6) 0.015(5) 0.029(5) -0.004(4) -0.013(4) -0.002(4)
C203 0.027(5) 0.025(5) 0.023(5) -0.011(4) -0.009(4) -0.003(4)
C204 0.030(5) 0.040(6) 0.032(5) -0.012(4) -0.007(4) -0.001(4)
C205 0.033(5) 0.023(5) 0.020(4) -0.007(4) -0.009(4) -0.001(4)
C206 0.021(5) 0.031(5) 0.027(5) -0.010(4) -0.012(4) 0.003(4)
C207 0.022(5) 0.017(5) 0.019(4) -0.008(4) -0.006(4) 0.003(4)
C208 0.025(5) 0.019(5) 0.030(5) -0.009(4) -0.012(4) 0.004(4)
C209 0.019(5) 0.039(6) 0.026(5) -0.012(4) -0.008(4) 0.001(4)
C210 0.045(6) 0.041(6) 0.027(5) -0.017(4) -0.010(4) 0.008(5)
C211 0.036(5) 0.032(5) 0.026(5) -0.006(4) -0.014(4) -0.003(4)
C212 0.028(5) 0.029(5) 0.032(5) -0.009(4) -0.013(4) -0.004(4)
C213 0.037(6) 0.028(5) 0.033(5) -0.011(4) -0.012(4) 0.000(4)
C214 0.028(5) 0.019(5) 0.032(5) -0.007(4) -0.010(4) -0.003(4)
C215 0.040(6) 0.020(5) 0.023(5) -0.004(4) -0.003(4) -0.003(4)
C216 0.024(5) 0.029(5) 0.021(5) -0.005(4) -0.008(4) -0.004(4)
C217 0.020(4) 0.035(6) 0.015(4) -0.007(4) -0.007(4) 0.004(4)
C218 0.024(5) 0.021(5) 0.022(5) -0.005(4) -0.010(4) -0.002(4)
C219 0.022(5) 0.019(5) 0.050(6) -0.012(4) -0.005(4) -0.001(4)
C220 0.044(6) 0.025(5) 0.031(5) -0.011(4) -0.010(5) -0.008(4)
C221 0.020(5) 0.038(6) 0.019(5) -0.009(4) -0.006(4) 0.003(4)
C222 0.014(4) 0.035(6) 0.020(4) -0.008(4) -0.004(3) 0.000(4)
C223 0.027(5) 0.025(5) 0.019(4) -0.008(4) -0.008(4) 0.002(4)
C224 0.030(5) 0.030(6) 0.027(5) -0.009(4) -0.009(4) -0.001(4)
C225 0.031(5) 0.026(5) 0.020(4) -0.006(4) -0.004(4) -0.002(4)
C226 0.027(5) 0.017(5) 0.032(5) -0.004(4) -0.013(4) -0.004(4)
C227 0.012(4) 0.031(5) 0.034(5) -0.006(4) -0.007(4) -0.005(4)
C228 0.030(5) 0.020(5) 0.027(5) -0.011(4) -0.006(4) 0.005(4)
C230 0.025(5) 0.026(5) 0.025(5) -0.011(4) -0.010(4) 0.000(4)
C231 0.017(5) 0.043(6) 0.049(6) -0.019(5) -0.017(4) 0.009(4)
C232 0.053(6) 0.023(5) 0.031(5) 0.002(4) -0.020(4) -0.006(4)
C233 0.027(5) 0.022(5) 0.037(6) -0.012(4) -0.011(4) 0.002(4)
C234 0.045(6) 0.019(5) 0.034(5) -0.003(4) -0.024(4) -0.008(4)
C235 0.030(5) 0.023(5) 0.028(5) 0.002(4) -0.012(4) -0.006(4)
C236 0.030(5) 0.033(5) 0.016(5) -0.010(4) -0.003(4) 0.005(4)
C237 0.027(5) 0.022(5) 0.022(5) -0.003(4) -0.011(4) -0.003(4)
C238 0.036(5) 0.022(5) 0.022(5) -0.008(4) -0.009(4) 0.002(4)
C239 0.035(5) 0.038(6) 0.037(5) -0.006(4) -0.024(4) -0.001(4)
C240 0.019(5) 0.022(5) 0.037(5) -0.010(4) -0.014(4) -0.002(4)
C241 0.059(7) 0.033(6) 0.041(6) 0.000(4) -0.031(5) -0.014(5)
C242 0.024(5) 0.033(5) 0.022(5) -0.009(4) -0.008(4) -0.003(4)
C243 0.021(5) 0.034(5) 0.030(5) -0.005(4) -0.007(4) -0.004(4)
C244 0.009(4) 0.035(6) 0.025(5) -0.012(4) -0.004(3) -0.005(4)
C245 0.009(4) 0.035(5) 0.031(5) -0.014(4) -0.009(4) 0.007(4)
C246 0.054(6) 0.028(5) 0.032(5) 0.002(4) -0.021(5) -0.006(5)
C247 0.018(5) 0.039(6) 0.029(5) -0.006(4) -0.010(4) -0.006(4)
C248 0.018(5) 0.035(5) 0.035(5) -0.011(4) -0.008(4) -0.005(4)
C249 0.022(5) 0.051(6) 0.028(5) -0.004(4) -0.007(4) -0.004(4)
C250 0.043(6) 0.041(6) 0.023(5) -0.009(4) -0.006(4) -0.003(4)
C251 0.022(5) 0.034(6) 0.028(5) -0.009(4) -0.006(4) -0.005(4)
C252 0.013(5) 0.031(5) 0.033(5) -0.020(4) -0.012(4) 0.004(4)
C253 0.046(6) 0.031(5) 0.025(5) -0.007(4) -0.016(4) -0.005(4)
C254 0.034(5) 0.025(5) 0.035(5) -0.004(4) -0.013(4) -0.009(4)
C255 0.020(5) 0.029(5) 0.029(5) -0.007(4) -0.007(4) 0.001(4)
C257 0.028(5) 0.031(5) 0.033(5) -0.008(4) -0.004(4) 0.004(4)
C258 0.045(6) 0.033(6) 0.032(5) 0.003(4) -0.015(5) -0.012(4)
C259 0.040(6) 0.045(6) 0.054(6) -0.022(5) -0.021(5) 0.006(5)
C260 0.039(6) 0.048(6) 0.018(5) -0.017(4) 0.003(4) 0.000(5)
C262 0.019(5) 0.027(5) 0.025(5) -0.007(4) -0.008(4) 0.000(4)
C263 0.031(5) 0.028(5) 0.024(5) -0.004(4) 0.007(4) -0.003(4)
C264 0.015(4) 0.031(5) 0.033(5) -0.009(4) -0.006(4) -0.006(4)
C265 0.043(6) 0.026(5) 0.036(5) -0.016(4) -0.027(5) 0.008(4)
C266 0.027(5) 0.032(6) 0.033(5) -0.011(4) -0.015(4) 0.005(4)
C268 0.046(6) 0.026(5) 0.048(6) 0.000(4) -0.017(5) 0.000(4)
C269 0.042(5) 0.018(5) 0.032(5) 0.000(4) -0.020(4) -0.004(4)
C270 0.044(6) 0.034(6) 0.031(5) -0.001(4) -0.017(4) -0.003(4)
C271 0.025(5) 0.031(5) 0.036(5) -0.014(4) -0.010(4) -0.001(4)
C272 0.025(5) 0.023(5) 0.017(4) -0.006(4) -0.004(4) 0.003(4)
C273 0.047(6) 0.020(5) 0.038(5) -0.001(4) -0.015(4) -0.006(4)
C274 0.034(5) 0.026(5) 0.034(5) -0.006(4) -0.019(5) -0.001(4)
C275 0.027(5) 0.019(5) 0.026(5) -0.008(4) -0.007(4) -0.001(4)
C276 0.050(6) 0.030(5) 0.039(6) -0.013(4) -0.017(5) -0.005(4)
C277 0.030(5) 0.035(6) 0.036(6) -0.009(4) -0.014(4) -0.001(4)
C278 0.020(5) 0.023(5) 0.038(5) -0.006(4) -0.003(4) 0.001(4)
C279 0.056(6) 0.032(6) 0.038(6) 0.005(4) -0.029(5) -0.017(5)
C280 0.028(5) 0.026(5) 0.022(5) -0.007(4) -0.004(4) 0.000(4)
C281 0.025(5) 0.035(6) 0.038(5) -0.013(4) -0.014(4) 0.005(4)
C282 0.043(6) 0.036(6) 0.019(5) -0.005(4) -0.002(4) -0.007(4)
C283 0.036(5) 0.033(5) 0.022(5) -0.012(4) -0.013(4) -0.002(4)
C284 0.037(5) 0.030(5) 0.053(6) -0.020(4) -0.029(5) -0.001(4)
C285 0.019(5) 0.026(5) 0.024(5) -0.008(4) -0.008(4) 0.000(4)
C286 0.039(6) 0.045(6) 0.036(5) -0.014(5) -0.014(5) -0.002(5)
C287 0.023(5) 0.033(6) 0.035(5) -0.011(4) -0.012(4) 0.006(4)
C288 0.066(7) 0.039(6) 0.046(6) -0.002(5) -0.033(5) -0.001(5)
C289 0.030(5) 0.030(5) 0.030(5) 0.005(4) -0.011(4) -0.012(4)
C290 0.015(5) 0.027(5) 0.023(5) -0.012(4) -0.005(4) 0.000(4)
C291 0.031(5) 0.032(5) 0.033(5) -0.015(4) -0.019(4) 0.006(4)
C292 0.042(6) 0.023(5) 0.019(5) -0.003(4) -0.008(4) -0.004(4)
C293 0.050(6) 0.033(6) 0.036(6) -0.017(4) -0.012(5) 0.005(5)
C294 0.045(6) 0.041(6) 0.049(6) -0.023(5) -0.034(5) 0.010(5)
C295 0.022(5) 0.026(5) 0.019(5) -0.006(4) -0.005(4) -0.005(4)
C296 0.033(5) 0.023(5) 0.029(5) -0.010(4) -0.004(4) -0.004(4)
C297 0.024(5) 0.043(6) 0.051(6) -0.024(5) -0.018(4) 0.005(5)
C298 0.039(6) 0.029(5) 0.054(6) -0.012(4) -0.029(5) 0.004(4)
C299 0.019(5) 0.026(5) 0.035(5) -0.004(4) -0.006(4) -0.002(4)
C300 0.018(5) 0.028(5) 0.024(5) -0.009(4) -0.005(4) -0.002(4)
C301 0.030(5) 0.031(5) 0.026(5) -0.003(4) -0.007(4) -0.006(4)
C302 0.045(6) 0.027(5) 0.049(6) -0.015(4) -0.029(5) 0.007(4)
C303 0.043(6) 0.046(6) 0.035(5) 0.002(4) -0.022(5) -0.004(5)
C304 0.032(5) 0.023(5) 0.030(5) -0.005(4) -0.004(4) -0.003(4)
C305 0.053(6) 0.023(5) 0.029(5) 0.003(4) -0.022(4) -0.008(4)
C306 0.034(5) 0.030(5) 0.042(5) -0.009(4) -0.015(4) -0.002(4)
C307 0.042(5) 0.020(5) 0.034(5) -0.003(4) -0.016(4) -0.004(4)
C308 0.030(5) 0.039(6) 0.042(5) -0.019(4) -0.019(4) 0.005(4)
C310 0.046(6) 0.041(6) 0.062(7) -0.022(5) -0.040(5) 0.004(5)
C311 0.026(5) 0.040(6) 0.037(5) -0.013(4) -0.011(4) 0.001(4)
C312 0.034(5) 0.041(6) 0.048(6) -0.018(5) -0.024(5) 0.002(4)
C313 0.051(6) 0.019(5) 0.022(5) -0.001(4) 0.002(4) 0.001(4)
C314 0.042(6) 0.032(5) 0.048(6) -0.006(4) -0.027(5) 0.000(4)
C315 0.027(5) 0.051(6) 0.035(5) -0.010(4) -0.014(4) 0.003(4)
C316 0.041(6) 0.029(5) 0.049(6) -0.006(4) -0.029(5) -0.004(4)
C317 0.044(6) 0.047(6) 0.063(7) 0.002(5) -0.034(5) -0.012(5)
C318 0.038(5) 0.016(5) 0.028(5) -0.011(4) -0.002(4) -0.010(4)
C319 0.025(5) 0.041(6) 0.047(6) -0.023(5) -0.013(4) 0.002(4)
C320 0.042(5) 0.025(5) 0.033(5) -0.007(4) -0.013(4) -0.002(4)
C321 0.039(5) 0.029(5) 0.040(6) -0.009(4) -0.018(4) -0.004(4)
C322 0.037(5) 0.023(5) 0.031(5) -0.005(4) -0.017(4) -0.003(4)
N101 0.054(5) 0.032(5) 0.060(5) -0.003(4) -0.037(4) -0.006(4)
N102 0.039(4) 0.037(5) 0.028(4) -0.010(3) -0.003(3) -0.001(3)
N103 0.028(4) 0.024(4) 0.026(4) -0.009(3) -0.007(3) 0.002(3)
N104 0.036(4) 0.024(4) 0.023(4) -0.005(3) -0.013(3) 0.001(3)
N105 0.032(4) 0.025(4) 0.026(4) -0.004(3) -0.014(3) -0.005(3)
N106 0.026(4) 0.021(4) 0.025(4) -0.002(3) -0.009(3) -0.004(3)
N201 0.038(5) 0.039(5) 0.053(5) 0.007(4) -0.025(4) -0.011(4)
N202 0.040(4) 0.027(4) 0.027(4) -0.011(3) -0.009(3) 0.003(3)
N203 0.027(4) 0.037(4) 0.023(4) -0.006(3) -0.003(3) 0.001(3)
N204 0.032(4) 0.022(4) 0.029(4) -0.006(3) -0.011(3) -0.004(3)
N205 0.029(4) 0.025(4) 0.030(4) 0.000(3) -0.011(3) -0.009(3)
N206 0.029(4) 0.016(4) 0.020(4) -0.005(3) -0.008(3) -0.003(3)
N301 0.052(5) 0.038(5) 0.054(5) 0.004(4) -0.028(4) -0.005(4)
N302 0.055(5) 0.033(4) 0.020(4) -0.006(3) -0.002(4) -0.003(4)
N303 0.032(4) 0.027(4) 0.025(4) -0.006(3) -0.007(3) 0.001(3)
N304 0.033(4) 0.024(4) 0.031(4) -0.004(3) -0.009(3) 0.000(3)
N305 0.043(4) 0.029(4) 0.023(4) -0.007(3) -0.012(3) -0.001(3)
N306 0.035(4) 0.021(4) 0.019(4) -0.004(3) -0.002(3) -0.003(3)
N401 0.073(6) 0.036(5) 0.064(6) 0.003(4) -0.046(5) -0.015(4)
N402 0.053(5) 0.029(4) 0.030(4) -0.015(3) -0.004(4) -0.002(4)
N403 0.024(4) 0.029(4) 0.031(4) -0.008(3) -0.006(3) 0.000(3)
N404 0.044(4) 0.025(4) 0.023(4) -0.002(3) -0.011(3) -0.001(3)
N405 0.037(4) 0.021(4) 0.024(4) -0.002(3) -0.009(3) -0.003(3)
N406 0.039(4) 0.023(4) 0.033(4) -0.003(3) -0.011(3) -0.008(3)
N501 0.033(4) 0.030(4) 0.031(4) -0.013(3) -0.011(3) 0.003(3)
N502 0.033(4) 0.033(4) 0.036(4) 0.001(3) -0.016(3) 0.002(3)
N503 0.027(4) 0.031(4) 0.027(4) -0.002(3) 0.001(3) -0.005(3)
N504 0.026(4) 0.025(4) 0.026(4) -0.004(3) -0.006(3) 0.000(3)
N505 0.024(4) 0.020(4) 0.023(4) -0.002(3) -0.004(3) -0.002(3)
N506 0.030(4) 0.019(4) 0.031(4) -0.002(3) -0.012(3) -0.002(3)
N601 0.061(5) 0.028(4) 0.027(4) -0.010(3) 0.010(4) -0.004(4)
N602 0.075(6) 0.043(5) 0.063(6) 0.008(4) -0.046(5) -0.011(4)
N603 0.025(4) 0.035(4) 0.029(4) -0.013(3) -0.007(3) 0.001(3)
N604 0.048(5) 0.025(4) 0.026(4) -0.004(3) -0.003(3) -0.005(3)
N605 0.035(4) 0.029(4) 0.035(4) -0.002(3) -0.010(3) -0.004(3)
N606 0.038(4) 0.020(4) 0.024(4) -0.001(3) -0.002(3) -0.003(3)
O101 0.025(3) 0.023(3) 0.037(3) -0.007(3) -0.010(3) 0.001(2)
O102 0.017(3) 0.030(3) 0.031(3) -0.006(3) -0.004(2) -0.004(2)
O103 0.022(3) 0.036(3) 0.028(3) -0.009(3) -0.007(2) 0.000(3)
O104 0.017(3) 0.053(4) 0.040(4) -0.005(3) -0.013(3) 0.000(3)
O105 0.021(3) 0.034(4) 0.043(4) -0.010(3) -0.013(3) -0.003(3)
O106 0.025(3) 0.038(4) 0.039(3) -0.009(3) -0.016(3) -0.001(3)
O107 0.023(3) 0.050(4) 0.030(3) -0.008(3) -0.007(3) -0.002(3)
O108 0.024(3) 0.055(4) 0.022(3) -0.010(3) -0.008(2) 0.000(3)
O201 0.017(3) 0.042(4) 0.029(3) -0.009(3) -0.003(2) -0.003(3)
O202 0.019(3) 0.051(4) 0.031(3) -0.006(3) -0.007(3) -0.006(3)
O203 0.023(3) 0.038(4) 0.046(4) -0.009(3) -0.013(3) -0.001(3)
O204 0.025(3) 0.031(3) 0.039(3) -0.010(3) -0.012(3) -0.006(3)
O205 0.026(3) 0.021(3) 0.034(3) -0.008(2) -0.006(3) -0.007(2)
O206 0.022(3) 0.023(3) 0.034(3) -0.007(3) -0.004(3) 0.003(2)
O207 0.021(3) 0.032(3) 0.029(3) -0.011(3) -0.007(2) -0.001(2)
O208 0.016(3) 0.053(4) 0.036(3) -0.011(3) -0.009(3) 0.001(3)
O301 0.039(4) 0.027(3) 0.058(4) -0.004(3) -0.028(3) -0.005(3)
O302 0.041(4) 0.025(3) 0.052(4) -0.004(3) -0.029(3) 0.000(3)
O303 0.046(4) 0.053(4) 0.035(4) -0.010(3) -0.026(3) 0.009(3)
O304 0.027(3) 0.043(4) 0.022(3) -0.010(3) -0.009(2) 0.002(3)
O305 0.034(3) 0.027(3) 0.024(3) -0.005(2) -0.017(3) 0.000(3)
O306 0.040(3) 0.020(3) 0.027(3) -0.006(2) -0.012(3) 0.003(3)
O307 0.031(3) 0.034(3) 0.022(3) -0.010(3) -0.008(3) 0.001(3)
O308 0.044(4) 0.042(4) 0.032(3) -0.011(3) -0.021(3) 0.008(3)
O401 0.029(3) 0.039(4) 0.064(4) -0.015(3) -0.025(3) 0.005(3)
O402 0.018(3) 0.040(4) 0.063(4) -0.020(3) -0.018(3) -0.001(3)
O403 0.022(3) 0.071(5) 0.036(4) -0.018(3) -0.010(3) 0.005(3)
O404 0.017(3) 0.041(4) 0.033(3) -0.014(3) -0.009(2) 0.002(3)
O405 0.017(3) 0.027(3) 0.038(3) -0.010(3) -0.009(3) -0.001(2)
O406 0.018(3) 0.028(3) 0.036(3) -0.006(3) -0.007(3) 0.000(2)
O407 0.011(3) 0.036(3) 0.040(3) -0.008(3) -0.003(2) -0.001(2)
O408 0.022(3) 0.053(4) 0.038(4) -0.017(3) -0.010(3) 0.001(3)
O501 0.063(4) 0.033(4) 0.076(5) -0.015(3) -0.043(4) 0.000(3)
O502 0.049(4) 0.036(4) 0.060(4) -0.016(3) -0.035(3) 0.003(3)
O503 0.055(4) 0.066(5) 0.041(4) -0.023(3) -0.037(3) 0.009(3)
O504 0.034(3) 0.056(4) 0.022(3) -0.012(3) -0.015(3) 0.003(3)
O505 0.032(3) 0.024(3) 0.027(3) -0.009(2) -0.013(3) -0.001(3)
O506 0.034(3) 0.022(3) 0.024(3) -0.007(2) -0.012(3) 0.006(2)
O507 0.039(3) 0.042(4) 0.021(3) -0.009(3) -0.016(3) -0.001(3)
O508 0.058(4) 0.071(5) 0.030(4) -0.009(3) -0.025(3) -0.009(4)
O701 0.100(6) 0.101(6) 0.050(5) -0.014(4) -0.045(4) -0.037(5)
O702 0.043(4) 0.041(4) 0.025(3) -0.012(3) -0.006(3) -0.004(3)
O703 0.037(3) 0.033(3) 0.028(3) -0.010(3) -0.012(3) 0.000(3)
O704 0.040(3) 0.023(3) 0.030(3) -0.001(3) -0.016(3) -0.004(3)
O705 0.043(4) 0.039(4) 0.034(3) -0.014(3) -0.018(3) -0.002(3)
O706 0.062(4) 0.066(5) 0.052(4) -0.029(4) -0.035(4) 0.015(4)
O707 0.063(4) 0.030(4) 0.063(4) 0.004(3) -0.039(4) -0.013(3)
O708 0.075(5) 0.043(4) 0.091(6) 0.022(4) -0.056(4) -0.022(4)

loop_
_atom_type_symbol
_atom_type_description
_atom_type_scat_dispersion_real
_atom_type_scat_dispersion_imag
_atom_type_scat_source
C C 0.0033 0.0016 'International Tables Vol C Tables 4.2.6.8 and 6.1.1.4'
H H 0.0000 0.0000 'International Tables Vol C Tables 4.2.6.8 and 6.1.1.4'
N N 0.0061 0.0033 'International Tables Vol C Tables 4.2.6.8 and 6.1.1.4'
O O 0.0106 0.0060 'International Tables Vol C Tables 4.2.6.8 and 6.1.1.4'

loop_
_geom_angle_atom_site_label_1
_geom_angle_atom_site_label_2
_geom_angle_atom_site_label_3
_geom_angle
N506 C47 N504 124.4(6)
N506 C47 C70 117.7(6)
N504 C47 C70 117.9(6)
C227 C49 C140 120.7(7)
C114 C61 C124 120.7(7)
C89 C64 C100 117.4(7)
C89 C64 C154 122.0(7)
C100 C64 C154 120.6(7)
C68 C65 C105 122.9(7)
C68 C65 O505 118.7(6)
C105 C65 O505 118.4(6)
C65 C68 C169 116.4(7)
C65 C68 C97 121.4(7)
C169 C68 C97 122.1(7)
C193 C70 C332 117.9(6)
C193 C70 C47 122.3(7)
C332 C70 C47 119.8(6)
C130 C71 C94 118.6(7)
C130 C71 C107 120.3(7)
C94 C71 C107 121.0(7)
N206 C72 N205 125.4(6)
N206 C72 C120 116.2(6)
N205 C72 C120 118.4(6)
C145 C75 C146 121.9(7)
C145 C75 O308 115.5(7)
C146 C75 O308 122.6(7)
C163 C76 C300 124.1(7)
C81 C77 C144 118.7(7)
C236 C79 C189 118.4(7)
C236 C79 C98 120.6(7)
C189 C79 C98 121.0(7)
C212 C80 C304 117.2(6)
C212 C80 C131 121.4(7)
C304 C80 C131 121.3(6)
O306 C81 C83 118.5(6)
O306 C81 C77 119.9(6)
C83 C81 C77 121.6(7)
C272 C82 C136 120.2(7)
C81 C83 C88 117.1(7)
C81 C83 C203 120.1(6)
C88 C83 C203 122.8(7)
O301 C84 C172 118.3(7)
O301 C84 C93 120.9(7)
C172 C84 C93 120.8(7)
C228 C85 C146 124.5(8)
C195 C86 C159 119.9(7)
C118 C88 C83 123.3(7)
C64 C89 C122 119.5(7)
C99 C90 C169 116.6(7)
C99 C90 C127 120.6(7)
C169 C90 C127 122.9(7)
C219 C92 C106 120.4(8)
C254 C93 C84 120.4(7)
C315 C94 C71 118.2(7)
C246 C95 C328 118.4(7)
C246 C95 C116 121.5(7)
C328 C95 C116 120.1(7)
C140 C96 C108 116.0(7)
C140 C96 C206 120.2(6)
C108 C96 C206 123.7(7)
C173 C97 C68 113.9(6)
C173 C97 C306 113.4(6)
C68 C97 C306 108.0(6)
N306 C98 N304 125.3(6)
N306 C98 C79 116.8(6)
N304 C98 C79 118.0(6)
C105 C99 O506 119.5(6)
C105 C99 C90 122.5(7)
O506 C99 C90 117.9(6)
C184 C100 C64 118.8(7)
C249 C101 C120 119.6(7)
C129 C103 O107 114.9(7)
C129 C103 C208 122.1(7)
O107 C103 C208 123.0(6)
C99 C105 C65 118.0(7)
O407 C106 C165 119.6(6)
O407 C106 C92 119.2(7)
C165 C106 C92 121.2(7)
N506 C107 N505 123.1(6)
N506 C107 C71 117.3(6)
N505 C107 C71 119.6(6)
C158 C108 C96 125.3(7)
N204 C109 N206 123.4(6)
N204 C109 C182 118.1(6)
N206 C109 C182 118.5(6)
O705 C112 C375 119.3(6)
O705 C112 C293 119.5(8)
C375 C112 C293 121.2(7)
C61 C114 O103 120.5(7)
C61 C114 C218 121.0(7)
O103 C114 C218 118.5(6)
C220 C115 C182 119.5(7)
N305 C116 N304 124.4(6)
N305 C116 C95 117.5(6)
N304 C116 C95 118.2(6)
O202 C117 C255 123.6(6)
O202 C117 C125 115.7(7)
C255 C117 C125 120.7(7)
C88 C118 C144 117.4(7)
C88 C118 C237 121.7(7)
C144 C118 C237 120.9(7)
N503 C119 C130 124.0(7)
C177 C120 C101 117.5(7)
C177 C120 C72 121.7(7)
C101 C120 C72 120.7(7)
N103 C122 C89 123.9(7)
O307 C123 C145 120.6(7)
O307 C123 C228 118.0(6)
C145 C123 C228 121.4(7)
C167 C124 O104 120.2(6)
C167 C124 C61 120.8(7)
O104 C124 C61 119.0(6)
C252 C125 C117 120.1(7)
C247 C126 C176 121.8(7)
C247 C126 O106 120.3(7)
C176 C126 O106 117.9(7)
C90 C127 C327 111.6(6)
C90 C127 C202 112.7(6)
C327 C127 C202 113.1(6)
O704 C128 C191 121.1(7)
O704 C128 C178 117.7(7)
C191 C128 C178 121.2(7)
C245 C129 C103 120.4(8)
C119 C130 C71 118.3(7)
N504 C131 N505 124.7(6)
N504 C131 C80 117.3(6)
N505 C131 C80 117.9(6)
C221 C132 C176 123.9(7)
O507 C133 C202 119.7(6)
O507 C133 C253 119.1(7)
C202 C133 C253 121.1(8)
C150 C134 C368 110.7(6)
C150 C134 C174 113.6(6)
C368 C134 C174 112.2(6)
C275 C135 C240 116.1(7)
C275 C135 C285 123.1(7)
C240 C135 C285 120.8(6)
O101 C136 C216 119.0(6)
O101 C136 C82 120.2(6)
C216 C136 C82 120.8(7)
C275 C137 C209 116.0(7)
C275 C137 C243 123.0(7)
C209 C137 C243 120.9(7)
C244 C138 C207 117.2(7)
C244 C138 C285 123.0(7)
C207 C138 C285 119.8(7)
C239 C139 C172 124.5(8)
O207 C140 C49 120.3(6)
O207 C140 C96 118.3(6)
C49 C140 C96 121.4(7)
C233 C141 C278 118.8(7)
C233 C141 C153 120.2(7)
C278 C141 C153 120.9(7)
C230 C142 C265 119.7(8)
C118 C144 O305 117.6(6)
C118 C144 C77 121.9(7)
O305 C144 C77 120.6(6)
C123 C145 C75 119.6(8)
C75 C146 C85 115.9(7)
C75 C146 C164 120.4(7)
C85 C146 C164 123.7(7)
N303 C147 C236 123.4(7)
O203 C148 C175 120.5(6)
O203 C148 C163 118.5(6)
C175 C148 C163 120.9(7)
C348 C149 C216 111.5(6)
C348 C149 C186 114.2(6)
C216 C149 C186 112.3(6)
C195 C150 C217 116.4(7)
C195 C150 C134 120.3(7)
C217 C150 C134 123.3(7)
N404 C151 N405 123.5(7)
N404 C151 C179 117.5(6)
N405 C151 C179 118.9(7)
N605 C153 N606 124.5(6)
N605 C153 C141 117.8(6)
N606 C153 C141 117.7(6)
N106 C154 N105 125.1(6)
N106 C154 C64 118.4(6)
N105 C154 C64 116.5(6)
C260 C155 C334 117.8(7)
C260 C155 C194 121.7(7)
C334 C155 C194 120.5(6)
C253 C156 C351 122.1(7)
C253 C156 O508 116.7(8)
C351 C156 O508 121.2(6)
C281 C157 C287 123.4(7)
C108 C158 C227 115.5(7)
C108 C158 C264 124.4(7)
C227 C158 C264 120.2(6)
C290 C159 C86 121.1(7)
C290 C159 O205 118.7(6)
C86 C159 O205 120.1(6)
C301 C160 C277 117.9(7)
C301 C160 C214 120.7(7)
C277 C160 C214 121.4(7)
C165 C161 C187 124.4(8)
O501 C162 C316 121.5(6)
O501 C162 C298 117.3(7)
C316 C162 C298 121.2(7)
C76 C163 C148 117.6(7)
C76 C163 C166 122.1(7)
C148 C163 C166 120.3(7)
C172 C164 C146 112.3(7)
C172 C164 C376 107.9(6)
C146 C164 C376 113.5(6)
C106 C165 C161 116.6(7)
C106 C165 C299 119.8(7)
C161 C165 C299 123.5(7)
C255 C166 C379 113.0(6)
C255 C166 C163 112.3(7)
C379 C166 C163 110.8(6)
C124 C167 C225 116.7(7)
C124 C167 C248 119.9(7)
C225 C167 C248 123.4(7)
C68 C169 C90 123.6(7)
C302 C170 C173 124.6(8)
C284 C171 C342 116.7(7)
C284 C171 C310 122.5(6)
C342 C171 C310 120.8(5)
C84 C172 C139 116.9(7)
C84 C172 C164 122.4(7)
C139 C172 C164 120.6(7)
C291 C173 C170 116.1(7)
C291 C173 C97 120.4(7)
C170 C173 C97 123.5(8)
C205 C174 C252 115.8(7)
C205 C174 C134 124.7(7)
C252 C174 C134 119.5(6)
C148 C175 C242 119.6(7)
C126 C176 C132 116.6(7)
C126 C176 C199 120.5(7)
C132 C176 C199 122.9(7)
C120 C177 C211 119.6(7)
C224 C178 C128 116.9(7)
C224 C178 C346 123.4(6)
C128 C178 C346 119.7(6)
C282 C179 C333 117.9(7)
C282 C179 C151 122.0(7)
C333 C179 C151 120.1(7)
C241 C180 C234 118.4(9)
C115 C182 C283 117.3(7)
C115 C182 C109 122.2(7)
C283 C182 C109 120.4(7)
C295 C183 C207 118.8(7)
N103 C184 C100 123.2(7)
C344 C185 C293 121.0(7)
C344 C185 O706 122.4(7)
C293 C185 O706 116.6(8)
C280 C186 C245 116.5(7)
C280 C186 C149 123.5(7)
C245 C186 C149 119.9(6)
C219 C187 C161 116.2(7)
C219 C187 C231 119.8(7)
C161 C187 C231 124.0(8)
C274 C188 C226 123.7(8)
C263 C189 C79 118.6(7)
C318 C191 C128 119.5(7)
C331 C192 C215 119.7(7)
C70 C193 C339 119.1(7)
N104 C194 N106 124.4(6)
N104 C194 C155 118.2(6)
N106 C194 C155 117.4(6)
O206 C195 C86 120.1(6)
O206 C195 C150 118.3(6)
C86 C195 C150 121.5(7)
N501 C196 C304 122.9(6)
C298 C197 C351 111.8(7)
C298 C197 C380 109.7(7)
C351 C197 C380 113.9(6)
N305 C198 N306 123.2(6)
N305 C198 C215 118.1(6)
N306 C198 C215 118.7(7)
C208 C199 C364 112.7(6)
C208 C199 C176 113.2(6)
C364 C199 C176 110.1(6)
N501 C200 C212 123.8(7)
C209 C201 C240 120.8(7)
C133 C202 C213 118.0(7)
C133 C202 C127 119.5(7)
C213 C202 C127 122.5(7)
C228 C203 C338 114.7(6)
C228 C203 C83 111.3(6)
C338 C203 C83 110.8(6)
N403 C204 C277 123.1(7)
C174 C205 C255 125.9(7)
C96 C206 C290 112.4(6)
C96 C206 C319 113.5(5)
C290 C206 C319 111.2(6)
O405 C207 C183 121.9(6)
O405 C207 C138 116.5(6)
C183 C207 C138 121.6(7)
C103 C208 C280 115.3(7)
C103 C208 C199 120.9(7)
C280 C208 C199 123.9(7)
C201 C209 O403 120.1(6)
C201 C209 C137 121.4(7)
O403 C209 C137 118.6(6)
C294 C210 C291 118.9(9)
N203 C211 C177 122.7(7)
C200 C212 C80 119.8(7)
C202 C213 C351 123.3(7)
N405 C214 N406 125.4(6)
N405 C214 C160 118.0(6)
N406 C214 C160 116.6(6)
C250 C215 C192 117.4(8)
C250 C215 C198 122.4(7)
C192 C215 C198 120.1(8)
C136 C216 C222 116.9(7)
C136 C216 C149 119.9(7)
C222 C216 C149 123.2(7)
C290 C217 C150 124.0(7)
C225 C218 C114 116.2(7)
C225 C218 C324 123.4(6)
C114 C218 C324 120.4(6)
C92 C219 O408 116.5(7)
C92 C219 C187 121.2(7)
O408 C219 C187 122.4(7)
N202 C220 C115 123.4(7)
C251 C221 C132 117.2(7)
C251 C221 C248 120.7(7)
C132 C221 C248 122.1(7)
C262 C222 C216 123.7(7)
C295 C223 C244 116.8(7)
C295 C223 C299 119.7(7)
C244 C223 C299 123.5(7)
C178 C224 C238 124.8(8)
C167 C225 C218 124.6(7)
C230 C226 C188 116.8(7)
C230 C226 C237 120.9(7)
C188 C226 C237 122.3(7)
C49 C227 O208 119.2(7)
C49 C227 C158 121.1(7)
O208 C227 C158 119.6(6)
C85 C228 C123 116.5(7)
C85 C228 C203 122.9(7)
C123 C228 C203 120.5(7)
O304 C230 C142 120.9(7)
O304 C230 C226 118.3(6)
C142 C230 C226 120.9(7)
C281 C231 C187 111.4(7)
C281 C231 C350 110.3(6)
C187 C231 C350 113.7(6)
C361 C232 C370 118.8(6)
C361 C232 C322 122.2(6)
C370 C232 C322 118.9(6)
C257 C233 C141 118.8(7)
C312 C234 C180 118.1(7)
C312 C234 C269 121.2(7)
C180 C234 C269 120.7(8)
N204 C235 N205 124.4(6)
N204 C235 C289 116.9(6)
N205 C235 C289 118.7(7)
C147 C236 C79 118.9(8)
C226 C237 C118 113.2(6)
C226 C237 C143 114.7(6)
C118 C237 C143 109.4(6)
C224 C238 C318 116.2(7)
C224 C238 C296 123.7(7)
C318 C238 C296 120.1(6)
C254 C239 C139 116.1(8)
C254 C239 C314 123.8(7)
C139 C239 C314 120.1(6)
O404 C240 C201 119.9(7)
O404 C240 C135 119.4(6)
C201 C240 C135 120.6(7)
N101 C241 C180 124.0(8)
C300 C242 O204 123.5(7)
C300 C242 C175 121.8(7)
O204 C242 C175 114.8(6)
C287 C243 C358 108.6(6)
C287 C243 C137 113.6(7)
C358 C243 C137 113.2(6)
C138 C244 C223 123.3(7)
O108 C245 C129 120.7(7)
O108 C245 C186 118.7(6)
C129 C245 C186 120.6(7)
C95 C246 C372 119.1(7)
C126 C247 C251 118.9(7)
C221 C248 C167 113.3(6)
C221 C248 C360 109.6(6)
C167 C248 C360 112.7(6)
N203 C249 C101 123.5(7)
C352 C250 C215 119.0(7)
C221 C251 C247 121.7(7)
C221 C251 O105 123.2(7)
C247 C251 O105 115.1(6)
O201 C252 C125 117.8(7)
O201 C252 C174 120.3(6)
C125 C252 C174 122.0(7)
C156 C253 C133 119.3(8)
O302 C254 C239 119.8(7)
O302 C254 C93 118.8(7)
C239 C254 C93 121.4(7)
C117 C255 C205 115.5(7)
C117 C255 C166 120.6(7)
C205 C255 C166 123.9(7)
N603 C257 C233 122.9(7)
C289 C258 C279 118.0(9)
N101 C259 C312 123.0(7)
C286 C260 C155 119.4(8)
C272 C262 C222 116.7(7)
C272 C262 C324 120.1(6)
C222 C262 C324 123.2(6)
N303 C263 C189 123.5(7)
C158 C264 C300 113.9(6)
C158 C264 C308 112.6(5)
C300 C264 C308 108.7(6)
C274 C265 C142 122.4(8)
C274 C265 O303 122.4(7)
C142 C265 O303 115.2(8)
C297 C266 O401 121.1(7)
C297 C266 C281 121.0(8)
O401 C266 C281 117.9(7)
C355 C268 C307 124.0(7)
N104 C269 N105 125.3(6)
N104 C269 C234 117.4(7)
N105 C269 C234 117.3(7)
N502 C270 C332 123.6(7)
O402 C271 C297 116.8(7)
O402 C271 C287 122.8(7)
C297 C271 C287 120.4(8)
C82 C272 O102 121.2(6)
C82 C272 C262 121.6(7)
O102 C272 C262 117.2(6)
N604 C273 N605 124.0(7)
N604 C273 C305 118.7(6)
N605 C273 C305 117.3(6)
C265 C274 C188 116.4(7)
C265 C274 C314 119.6(6)
C188 C274 C314 124.0(7)
C137 C275 C135 125.1(7)
N402 C276 C282 122.1(8)
C204 C277 C160 120.1(8)
C141 C278 C326 118.3(7)
N201 C279 C258 124.4(8)
C186 C280 C208 125.0(7)
C157 C281 C266 117.6(8)
C157 C281 C231 121.8(7)
C266 C281 C231 120.6(7)
C276 C282 C179 119.5(8)
C292 C283 C182 119.0(8)
O502 C284 C171 119.4(7)
O502 C284 C316 119.7(6)
C171 C284 C316 120.9(7)
C135 C285 C138 113.2(6)
C135 C285 C181 113.2(6)
C138 C285 C181 110.6(6)
N102 C286 C260 123.6(8)
C271 C287 C157 117.0(7)
C271 C287 C243 121.1(7)
C157 C287 C243 121.8(7)
N301 C288 C328 124.6(8)
C258 C289 C303 118.1(7)
C258 C289 C235 120.2(8)
C303 C289 C235 121.6(7)
C159 C290 C217 117.1(7)
C159 C290 C206 120.5(7)
C217 C290 C206 122.3(7)
O504 C291 C173 120.1(6)
O504 C291 C210 118.2(7)
C173 C291 C210 121.7(8)
C283 C292 N202 124.4(7)
C112 C293 C185 120.2(9)
C302 C294 O503 119.2(6)
C302 C294 C210 122.5(7)
O503 C294 C210 118.3(8)
C183 C295 C223 122.2(7)
C183 C295 O406 120.1(6)
C223 C295 O406 117.7(6)
C238 C296 C307 112.1(6)
C238 C296 C349 109.7(6)
C307 C296 C349 113.8(5)
C266 C297 C271 120.6(7)
C162 C298 C342 116.2(7)
C162 C298 C197 122.0(8)
C342 C298 C197 121.7(7)
C353 C299 C223 111.7(6)
C353 C299 C165 113.4(6)
C223 C299 C165 113.3(7)
C242 C300 C76 116.0(7)
C242 C300 C264 121.7(7)
C76 C300 C264 122.3(7)
C160 C301 C321 118.1(7)
C294 C302 C170 116.3(6)
C294 C302 C310 119.7(7)
C170 C302 C310 124.0(8)
C354 C303 C289 119.7(8)
C196 C304 C80 119.2(6)
C357 C305 C325 117.6(8)
C357 C305 C273 122.8(7)
C325 C305 C273 119.5(8)
C329 C307 C268 117.6(7)
C329 C307 C296 119.5(7)
C268 C307 C296 123.0(6)
C384 C310 C302 113.8(8)
C384 C310 C171 111.3(7)
C302 C310 C171 111.7(7)
C234 C312 C259 119.1(7)
C345 C313 C347 118.2(8)
C345 C313 C330 121.2(8)
C347 C313 C330 120.6(8)
C274 C314 C239 111.0(6)
C274 C314 C387 114.5(7)
C239 C314 C387 110.2(7)
N503 C315 C94 124.0(6)
C162 C316 C284 120.9(6)
C356 C317 O708 120.5(8)
C356 C317 C365 121.0(9)
O708 C317 C365 118.5(8)
O703 C318 C191 121.8(6)
O703 C318 C238 116.8(6)
C191 C318 C238 121.4(5)
C344 C320 C375 123.9(8)
N403 C321 C301 123.7(7)
N404 C322 N406 124.6(6)
N404 C322 C232 118.4(6)
N406 C322 C232 117.0(6)
C343 C323 C344 110.7(8)
C343 C323 C393 108.7(8)
C344 C323 C393 113.6(8)
C218 C324 C262 112.1(5)
C218 C324 C311 114.1(6)
C262 C324 C311 110.2(6)
C305 C325 C366 119.1(9)
N603 C326 C278 123.1(6)
C288 C328 C95 117.9(7)
O702 C329 C307 120.7(7)
O702 C329 C363 119.7(7)
C307 C329 C363 119.6(8)
N606 C330 N604 123.7(6)
N606 C330 C313 118.6(6)
N604 C330 C313 117.7(7)
N302 C331 C192 123.8(7)
C270 C332 C70 118.5(6)
C371 C333 C179 119.3(7)
C341 C334 C155 119.1(7)
C355 C335 C363 122.7(9)
C355 C335 O701 122.6(8)
C363 C335 O701 114.7(8)
N502 C339 C193 123.5(7)
O707 C340 C356 120.4(7)
O707 C340 C343 119.4(7)
C356 C340 C343 120.2(8)
N102 C341 C334 123.8(8)
C298 C342 C171 124.0(7)
C367 C343 C340 116.5(8)
C367 C343 C323 121.2(8)
C340 C343 C323 122.3(8)
C185 C344 C320 117.1(7)
C185 C344 C323 117.9(7)
C320 C344 C323 125.0(8)
C359 C345 C313 118.6(9)
C378 C346 C375 114.7(7)
C378 C346 C178 109.6(6)
C375 C346 C178 112.5(6)
C369 C347 C313 118.5(8)
C156 C351 C213 116.2(6)
C156 C351 C197 120.2(6)
C213 C351 C197 123.6(6)
N302 C352 C250 123.7(7)
N201 C354 C303 122.8(8)
C335 C355 C268 116.5(8)
C335 C355 C377 120.4(9)
C268 C355 C377 123.1(8)
C317 C356 C340 121.2(9)
C305 C357 C374 119.8(9)
N601 C359 C345 124.6(8)
C232 C361 C362 119.9(8)
N401 C362 C361 121.6(8)
C335 C363 C329 119.6(9)
C367 C365 C317 116.5(9)
C367 C365 C377 120.4(9)
C317 C365 C377 123.0(9)
N602 C366 C325 123.6(9)
C365 C367 C343 124.6(9)
N601 C369 C347 123.5(8)
C232 C370 C389 118.2(8)
N402 C371 C333 123.3(8)
N301 C372 C246 122.5(7)
N602 C374 C357 122.8(9)
C112 C375 C320 116.7(7)
C112 C375 C346 120.9(6)
C320 C375 C346 122.4(7)
C406 C377 C365 109.3(9)
C406 C377 C355 115.5(9)
C365 C377 C355 113.1(8)
N401 C389 C370 122.7(9)
C502 C501 C506 123.4(11)
C502 C501 N11 119.2(10)
C506 C501 N11 117.4(10)
C501 C502 C503 119.9(11)
C502 C503 C504 119.7(11)
C505 C504 C503 118.8(11)
C504 C505 C506 123.0(11)
C505 C506 C501 115.1(11)
C516 C511 C512 132.1(16)
C516 C511 N12 117.5(13)
C512 C511 N12 110.3(12)
C511 C512 C513 115.7(18)
C514 C513 C512 114(2)
C515 C514 C513 120(2)
C516 C515 C514 122.0(19)
C511 C516 C515 116.0(18)
C522 C521 C526 130(3)
C522 C521 N13' 124(3)
C526 C521 N13' 105(2)
C522 C521 N13 72(2)
C526 C521 N13 157(3)
N13' C521 N13 53(2)
C521 C522 C523 169(3)
C524 C523 C522 27(4)
C525 C524 C523 156(4)
C524 C525 C526 115.8(19)
C521 C526 C525 103(2)
C536 C531 N14' 115.6(18)
C536 C531 C532 125(2)
N14' C531 C532 119(2)
C533 C532 C531 110(3)
C534 C533 C532 127(3)
C533 C534 C535 123(2)
N14 C535 C534 111(2)
N14 C535 C536 129.6(19)
C534 C535 C536 119(2)
C531 C536 C535 114.0(18)
C545 C541 C543 123.0(14)
C546 C542 C544 122.6(13)
C544 C543 C541 114.7(13)
C542 C544 C543 121.1(13)
C541 C545 C546 122.5(13)
C541 C545 N17 126.6(12)
C546 C545 N17 110.9(10)
C542 C546 C545 115.6(12)
C557 C551 C555 79(3)
C556 C552 C553 114(2)
C554 C553 C552 106(2)
C555 C554 C553 141(2)
C554 C555 C557 101(2)
C554 C555 C551 137(3)
C557 C555 C551 35.4(17)
C557 C556 C552 141(3)
C557 C556 N27 79(2)
C552 C556 N27 139(2)
C551 C557 C556 178(5)
C551 C557 C555 65(4)
C556 C557 C555 115(3)
C565 C561 C564 114.2(13)
C563 C562 C566 124.0(12)
C562 C563 C564 121.5(13)
C563 C564 C561 119.4(13)
C566 C565 C561 122.8(12)
C566 C565 N18 117.1(10)
C561 C565 N18 120.0(11)
C562 C566 C565 117.9(11)
C579 C571 N19' 71(3)
C579 C571 C573 27(2)
N19' C571 C573 47.0(19)
C579 C571 O25' 122(4)
N19' C571 O25' 57.5(17)
C573 C571 O25' 104(3)
C579 C571 C575 73(3)
N19' C571 C575 139(3)
C573 C571 C575 100(3)
O25' C571 C575 136(3)
C578 C572 C577 78(4)
C578 C572 C574 74(4)
C577 C572 C574 146(5)
C578 C572 C576 141(5)
C577 C572 C576 65(3)
C574 C572 C576 132(3)
C578 C572 C579 152(4)
C577 C572 C579 108(4)
C574 C572 C579 89(3)
C576 C572 C579 44.2(16)
C579 C573 C576 85(5)
C579 C573 N19' 85(5)
C576 C573 N19' 166(4)
C579 C573 C571 38(4)
C576 C573 C571 122(4)
N19' C573 C571 52(2)
C579 C573 O26' 135(5)
C576 C573 O26' 133(4)
N19' C573 O26' 51.7(19)
C571 C573 O26' 103(3)
C572 C574 C575 97(3)
C572 C574 C578 43.6(19)
C575 C574 C578 137(2)
C574 C575 C579 101(2)
C574 C575 C571 143(2)
C579 C575 C571 43.4(17)
C573 C576 C579 39(2)
C573 C576 C577 164(3)
C579 C576 C577 128(3)
C573 C576 N19 115(3)
C579 C576 N19 147(2)
C577 C576 N19 81(3)
C573 C576 C572 122(3)
C579 C576 C572 84(3)
C577 C576 C572 46.8(19)
N19 C576 C572 116(3)
C572 C577 C578 47(3)
C572 C577 C576 68(3)
C578 C577 C576 113(3)
C572 C577 N19 110(4)
C578 C577 N19 153(3)
C576 C577 N19 52.4(18)
C572 C578 C577 55(3)
C572 C578 C574 63(3)
C577 C578 C574 115(3)
C573 C579 C571 115(5)
C573 C579 C576 56(4)
C571 C579 C576 164(4)
C573 C579 C575 174(5)
C571 C579 C575 63(3)
C576 C579 C575 125(3)
C573 C579 N19' 59(4)
C571 C579 N19' 61(3)
C576 C579 N19' 114(3)
C575 C579 N19' 121(2)
C573 C579 C572 108(5)
C571 C579 C572 136(4)
C576 C579 C572 52(2)
C575 C579 C572 73(2)
N19' C579 C572 162(3)
C584 C582 C587 107.8(15)
C589 C583 C585 124(3)
C585 C584 C582 115.7(16)
C583 C585 C584 122(2)
C589 C587 N22 140.8(16)
C589 C587 N22' 90.7(14)
N22 C587 N22' 50.2(10)
C589 C587 C582 111.7(16)
N22 C587 C582 107.5(11)
N22' C587 C582 157.6(12)
C583 C589 C587 137(3)
C593 C591 C595 122(2)
C591 C593 C598 123(3)
C595 C594 C596 112(2)
C594 C595 C591 119(2)
C598 C596 C594 115.4(19)
C598 C596 N23 102.6(16)
C594 C596 N23 141.7(18)
C593 C598 C596 127(2)
N28 C601 C605 99(4)
N28 C601 C904 39(3)
C605 C601 C904 116(5)
N28 C601 C901 42(3)
C605 C601 C901 66(4)
C904 C601 C901 52(3)
N28 C601 C603 137(6)
C605 C601 C603 124(6)
C904 C601 C603 111(5)
C901 C601 C603 156(6)
C604 C602 C603 113(9)
C602 C603 C601 133(10)
C602 C604 C606 98(6)
C602 C604 C886 106(5)
C606 C604 C886 78(4)
C606 C605 C601 116(5)
C606 C605 C901 148(5)
C601 C605 C901 68(4)
C604 C606 C605 127(6)
C604 C606 C886 63(4)
C605 C606 C886 117(4)
C646 C641 O50 165(3)
C646 C641 N36 146(3)
O50 C641 N36 48(2)
C646 C641 C642 103(3)
O50 C641 C642 84(2)
N36 C641 C642 86(2)
C643 C642 N36' 106(5)
C643 C642 C644 141(6)
N36' C642 C644 39(3)
C643 C642 C641 124(5)
N36' C642 C641 130(3)
C644 C642 C641 94(3)
C642 C643 O16 113(6)
C645 C644 O50' 128(3)
C645 C644 C642 111(3)
O50' C644 C642 118(3)
C645 C644 N36' 148(3)
O50' C644 N36' 79(2)
C642 C644 N36' 39(2)
C644 C645 C646 106(3)
C641 C646 C645 126(3)
C884 C881 C885 113(4)
C883 C882 N28' 126(3)
C883 C882 C886 124(3)
N28' C882 C886 101(3)
C882 C883 C884 117(4)
C881 C884 C883 126(4)
C881 C885 C886 131(4)
C885 C886 C882 98(3)
C885 C886 C604 120(4)
C882 C886 C604 142(4)
C885 C886 C606 96(3)
C882 C886 C606 149(3)
C604 C886 C606 39(3)
C903 C901 N28 168(4)
C903 C901 C904 132(4)
N28 C901 C904 42(3)
C903 C901 C601 138(4)
N28 C901 C601 52(3)
C904 C901 C601 55(3)
C903 C901 C605 102(4)
N28 C901 C605 91(3)
C904 C901 C605 100(3)
C601 C901 C605 47(3)
C906 C902 C904 120(4)
C901 C903 C905 113(4)
N28 C904 C902 154(5)
N28 C904 C901 54(4)
C902 C904 C901 100(4)
N28 C904 C601 64(4)
C902 C904 C601 119(4)
C901 C904 C601 73(3)
N28 C904 O53 99(4)
C902 C904 O53 107(3)
C901 C904 O53 148(3)
C601 C904 O53 78(3)
C906 C905 C903 125(3)
C902 C906 C905 129(4)
O12 N11 O11 118.4(14)
O12 N11 O11' 113.6(15)
O11 N11 O11' 39.8(11)
O12 N11 C501 120.9(11)
O11 N11 C501 117.6(13)
O11' N11 C501 120.8(14)
O13 N12 O14 123.0(14)
O13 N12 C511 115.5(13)
O14 N12 C511 121.5(11)
O16' N13 N13' 48(8)
O16' N13 C521 98(10)
N13' N13 C521 50(3)
O15 N13' N13 169(5)
O15 N13' O16' 129(4)
N13 N13' O16' 40(3)
O15 N13' C521 113(4)
N13 N13' C521 77(3)
O16' N13' C521 117(3)
O18 N14 O17 126(4)
O18 N14 C535 121(4)
O17 N14 C535 107(3)
O18' N14' O17' 129(3)
O18' N14' C531 119(3)
O17' N14' C531 112(2)
O61 N17 O60 127(2)
O61 N17 C545 128.0(15)
O60 N17 C545 105(2)
O22' N18 O23 96(4)
O22' N18 O22 31(4)
O23 N18 O22 118(3)
O22' N18 C565 126(5)
O23 N18 C565 138(3)
O22 N18 C565 100(2)
O22' N18 O23' 129(4)
O23 N18 O23' 40(2)
O22 N18 O23' 158(2)
C565 N18 O23' 102.0(18)
O26 N19 O25 128(6)
O26 N19 C576 116(5)
O25 N19 C576 117(5)
O26 N19 C577 159(5)
O25 N19 C577 71(4)
C576 N19 C577 46.7(18)
C573 N19' O25' 148(4)
C573 N19' C571 81(3)
O25' N19' C571 69(3)
C573 N19' O26' 86(3)
O25' N19' O26' 124(4)
C571 N19' O26' 167(3)
C573 N19' C579 35(2)
O25' N19' C579 113(3)
C571 N19' C579 48.6(17)
O26' N19' C579 120(3)
O30 N22 O29 118(2)
O30 N22 N22' 54.6(12)
O29 N22 N22' 170(2)
O30 N22 C587 122.8(17)
O29 N22 C587 118.9(18)
N22' N22 C587 69.3(13)
O30 N22' O29' 119(2)
O30 N22' N22 55.4(12)
O29' N22' N22 168(2)
O30 N22' C587 115.0(16)
O29' N22' C587 125.7(18)
N22 N22' C587 60.6(12)
O31' N23 O31 100(3)
O31' N23 C596 142(3)
O31 N23 C596 118(3)
O31' N23 O32 59(2)
O31 N23 O32 156(3)
C596 N23 O32 82.6(19)
O21 N27 O21' 162(9)
O21 N27 O20 14(9)
O21' N27 O20 175(3)
O21 N27 C556 76(10)
O21' N27 C556 122(3)
O20 N27 C556 63(2)
O53' N28' O54' 104(5)
O53' N28' C882 115(4)
O54' N28' C882 116(5)
C904 N28 C901 84(5)
C904 N28 C601 76(4)
C901 N28 C601 86(4)
C904 N28 O54 89(6)
C901 N28 O54 171(6)
C601 N28 O54 88(4)
O50 N36 O51 91(5)
O50 N36 C641 60(4)
O51 N36 C641 66(2)
O51' N36' C642 132(7)
O51' N36' O50' 69(6)
C642 N36' O50' 159(4)
O51' N36' C644 126(7)
C642 N36' C644 102(3)
O50' N36' C644 57(3)
C259 N101 C241 117.4(5)
C341 N102 C286 116.2(5)
C122 N103 C184 117.2(5)
C269 N104 C194 115.7(5)
C269 N105 C154 114.3(5)
C154 N106 C194 115.1(5)
C279 N201 C354 117.0(5)
C220 N202 C292 116.4(5)
C249 N203 C211 117.0(5)
C235 N204 C109 116.3(5)
C72 N205 C235 115.1(5)
C72 N206 C109 115.4(5)
C288 N301 C372 117.3(5)
C331 N302 C352 116.3(6)
C147 N303 C263 117.2(5)
C116 N304 C98 115.1(5)
C116 N305 C198 116.8(5)
C98 N306 C198 115.2(5)
C389 N401 C362 118.8(6)
C371 N402 C276 117.8(5)
C204 N403 C321 117.2(5)
C322 N404 C151 116.4(5)
C214 N405 C151 116.0(5)
C214 N406 C322 114.1(5)
C200 N501 C196 117.1(5)
C339 N502 C270 117.3(5)
C119 N503 C315 116.7(5)
C131 N504 C47 115.0(5)
C107 N505 C131 115.6(5)
C47 N506 C107 117.1(5)
C359 N601 C369 116.6(6)
C366 N602 C374 117.0(7)
C326 N603 C257 118.1(5)
C273 N604 C330 116.5(5)
C153 N605 C273 115.3(5)
C330 N606 C153 115.9(5)
O11' O11 N11 74(2)
O11 O11' N11 66(2)
N13 O16' N13' 91(7)
N27 O20 O21 14(2)
N27 O21 O21' 10(9)
N27 O21 O20 153(9)
O21' O21 O20 162(3)
O21 O21' N27 8(2)
N18 O22' O23 40(3)
N18 O22' O22 120(5)
O23 O22' O22 142(4)
O22' O22 N18 29(2)
O23' O23 N18 106(3)
O23' O23 O22' 140(4)
N18 O23 O22' 43(2)
O23 O23' N18 34.2(18)
N19' O25' C571 54(2)
N19' O26' C573 42.1(18)
N22' O30 N22 70.0(15)
N23 O31' O32 79(3)
O31' O32 N23 42.0(14)
C644 O50' N36' 44(3)
N36 O50 C641 73(4)
O54 O53 C904 64(3)
O53 O54 N28 102(3)
O807 O803 O802 137.2(15)

loop_
_geom_bond_atom_site_label_1
_geom_bond_atom_site_label_2
_geom_bond_distance
C47 N506 1.330(7)
C47 N504 1.338(7)
C47 C70 1.471(11)
C49 C227 1.376(11)
C49 C140 1.380(11)
C61 C114 1.368(11)
C61 C124 1.394(11)
C64 C89 1.379(11)
C64 C100 1.394(11)
C64 C154 1.472(11)
C65 C68 1.379(10)
C65 C105 1.393(11)
C65 O505 1.393(7)
C68 C169 1.402(11)
C68 C97 1.525(11)
C70 C193 1.375(11)
C70 C332 1.399(8)
C71 C130 1.379(11)
C71 C94 1.393(11)
C71 C107 1.474(11)
C72 N206 1.328(8)
C72 N205 1.338(7)
C72 C120 1.487(11)
C75 C145 1.387(11)
C75 C146 1.393(12)
C75 O308 1.385(7)
C76 C163 1.380(11)
C76 C300 1.402(11)
C77 C81 1.387(11)
C77 C144 1.392(11)
C79 C236 1.376(11)
C79 C189 1.395(11)
C79 C98 1.489(11)
C80 C212 1.383(11)
C80 C304 1.395(8)
C80 C131 1.469(11)
C81 O306 1.371(7)
C81 C83 1.380(10)
C82 C272 1.370(11)
C82 C136 1.396(11)
C83 C88 1.397(11)
C83 C203 1.527(11)
C84 O301 1.361(8)
C84 C172 1.383(11)
C84 C93 1.392(12)
C85 C228 1.393(11)
C85 C146 1.390(11)
C86 C195 1.384(11)
C86 C159 1.384(11)
C88 C118 1.381(11)
C89 C122 1.367(11)
C90 C99 1.393(11)
C90 C169 1.393(11)
C90 C127 1.505(11)
C92 C219 1.373(11)
C92 C106 1.385(11)
C93 C254 1.386(12)
C94 C315 1.373(9)
C95 C246 1.377(12)
C95 C328 1.384(9)
C95 C116 1.479(11)
C96 C140 1.383(11)
C96 C108 1.398(10)
C96 C206 1.496(11)
C97 C173 1.512(11)
C97 C306 1.550(9)
C98 N306 1.327(8)
C98 N304 1.336(8)
C99 C105 1.383(11)
C99 O506 1.380(7)
C100 C184 1.384(11)
C101 C249 1.369(11)
C101 C120 1.378(11)
C103 C129 1.383(11)
C103 O107 1.390(8)
C103 C208 1.384(11)
C106 O407 1.359(7)
C106 C165 1.385(11)
C107 N506 1.336(8)
C107 N505 1.346(7)
C108 C158 1.389(11)
C109 N204 1.341(8)
C109 N206 1.354(8)
C109 C182 1.466(11)
C112 O705 1.371(8)
C112 C375 1.375(9)
C112 C293 1.379(12)
C114 O103 1.372(7)
C114 C218 1.399(11)
C115 C220 1.369(11)
C115 C182 1.388(11)
C116 N305 1.314(8)
C116 N304 1.338(7)
C117 O202 1.365(8)
C117 C255 1.395(11)
C117 C125 1.399(11)
C118 C144 1.374(10)
C118 C237 1.527(11)
C119 N503 1.330(8)
C119 C130 1.378(11)
C120 C177 1.372(11)
C122 N103 1.324(8)
C123 O307 1.377(7)
C123 C145 1.379(11)
C123 C228 1.393(11)
C124 C167 1.381(11)
C124 O104 1.384(8)
C125 C252 1.383(11)
C126 C247 1.383(11)
C126 C176 1.388(11)
C126 O106 1.389(8)
C127 C327 1.525(8)
C127 C202 1.521(11)
C128 O704 1.379(8)
C128 C191 1.383(11)
C128 C178 1.390(11)
C129 C245 1.378(11)
C131 N504 1.341(8)
C131 N505 1.346(8)
C132 C221 1.377(11)
C132 C176 1.391(11)
C133 O507 1.368(8)
C133 C202 1.381(12)
C133 C253 1.384(11)
C134 C150 1.516(11)
C134 C368 1.521(8)
C134 C174 1.529(11)
C135 C275 1.386(10)
C135 C240 1.401(11)
C135 C285 1.501(11)
C136 O101 1.367(7)
C136 C216 1.383(11)
C137 C275 1.387(11)
C137 C209 1.399(11)
C137 C243 1.533(11)
C138 C244 1.387(11)
C138 C207 1.390(11)
C138 C285 1.517(11)
C139 C239 1.396(12)
C139 C172 1.397(12)
C140 O207 1.377(7)
C141 C233 1.380(11)
C141 C278 1.385(11)
C141 C153 1.477(11)
C142 C230 1.388(11)
C142 C265 1.386(12)
C143 C237 1.533(12)
C144 O305 1.389(7)
C146 C164 1.510(11)
C147 N303 1.333(8)
C147 C236 1.371(11)
C148 O203 1.373(8)
C148 C175 1.385(11)
C148 C163 1.386(11)
C149 C348 1.508(8)
C149 C216 1.526(11)
C149 C186 1.529(11)
C150 C195 1.393(11)
C150 C217 1.389(11)
C151 N404 1.342(8)
C151 N405 1.345(8)
C151 C179 1.464(12)
C153 N605 1.336(8)
C153 N606 1.351(8)
C154 N106 1.328(8)
C154 N105 1.356(7)
C155 C260 1.379(11)
C155 C334 1.382(8)
C155 C194 1.469(11)
C156 C253 1.376(12)
C156 C351 1.394(10)
C156 O508 1.395(8)
C157 C281 1.375(12)
C157 C287 1.396(12)
C158 C227 1.405(11)
C158 C264 1.514(11)
C159 C290 1.385(11)
C159 O205 1.385(8)
C160 C301 1.389(8)
C160 C277 1.389(12)
C160 C214 1.479(11)
C161 C165 1.388(11)
C161 C187 1.396(11)
C162 O501 1.374(9)
C162 C316 1.368(9)
C162 C298 1.393(12)
C163 C166 1.536(11)
C164 C172 1.506(12)
C164 C376 1.537(9)
C165 C299 1.535(11)
C166 C255 1.512(11)
C166 C379 1.519(9)
C167 C225 1.388(11)
C167 C248 1.531(11)
C170 C302 1.398(8)
C170 C173 1.399(11)
C171 C284 1.385(11)
C171 C342 1.392(9)
C171 C310 1.511(9)
C173 C291 1.380(12)
C174 C205 1.373(10)
C174 C252 1.387(11)
C175 C242 1.392(11)
C176 C199 1.527(11)
C177 C211 1.383(11)
C178 C224 1.371(11)
C178 C346 1.530(8)
C179 C282 1.383(12)
C179 C333 1.393(9)
C180 C241 1.382(12)
C180 C234 1.388(12)
C181 C285 1.542(11)
C182 C283 1.403(11)
C183 C295 1.382(11)
C183 C207 1.382(11)
C184 N103 1.328(8)
C185 C344 1.376(10)
C185 C293 1.387(13)
C185 O706 1.392(9)
C186 C280 1.391(11)
C186 C245 1.395(11)
C187 C219 1.399(12)
C187 C231 1.524(11)
C188 C274 1.398(11)
C188 C226 1.407(11)
C189 C263 1.361(11)
C191 C318 1.381(8)
C192 C331 1.341(9)
C192 C215 1.389(11)
C193 C339 1.379(8)
C194 N104 1.336(7)
C194 N106 1.347(7)
C195 O206 1.377(8)
C196 N501 1.341(8)
C196 C304 1.374(8)
C197 C298 1.505(12)
C197 C351 1.510(9)
C197 C380 1.539(10)
C198 N305 1.343(8)
C198 N306 1.348(8)
C198 C215 1.471(12)
C199 C208 1.525(11)
C199 C364 1.528(9)
C200 N501 1.334(8)
C200 C212 1.355(11)
C201 C209 1.366(11)
C201 C240 1.387(11)
C202 C213 1.380(11)
C203 C228 1.504(11)
C203 C338 1.511(8)
C204 N403 1.335(8)
C204 C277 1.370(12)
C205 C255 1.407(11)
C206 C290 1.534(11)
C206 C319 1.539(8)
C207 O405 1.377(7)
C208 C280 1.398(11)
C209 O403 1.382(8)
C210 C294 1.377(12)
C210 C291 1.415(12)
C211 N203 1.337(8)
C213 C351 1.396(8)
C214 N405 1.321(8)
C214 N406 1.347(8)
C215 C250 1.387(12)
C216 C222 1.396(11)
C217 C290 1.393(11)
C218 C225 1.391(11)
C218 C324 1.513(8)
C219 O408 1.384(8)
C220 N202 1.340(8)
C221 C251 1.380(11)
C221 C248 1.524(12)
C222 C262 1.394(11)
C223 C295 1.384(11)
C223 C244 1.388(11)
C223 C299 1.513(11)
C224 C238 1.380(11)
C226 C230 1.392(11)
C226 C237 1.514(11)
C227 O208 1.382(7)
C230 O304 1.361(8)
C231 C281 1.522(12)
C231 C350 1.520(9)
C232 C361 1.365(9)
C232 C370 1.375(9)
C232 C322 1.488(9)
C233 C257 1.372(11)
C234 C312 1.397(9)
C234 C269 1.480(11)
C235 N204 1.334(8)
C235 N205 1.339(8)
C235 C289 1.480(11)
C238 C318 1.397(8)
C238 C296 1.510(11)
C239 C254 1.391(11)
C239 C314 1.512(9)
C240 O404 1.371(7)
C241 N101 1.345(10)
C242 C300 1.390(11)
C242 O204 1.387(8)
C243 C287 1.519(12)
C243 C358 1.521(8)
C245 O108 1.361(7)
C246 C372 1.384(9)
C247 C251 1.389(12)
C248 C360 1.541(8)
C249 N203 1.328(8)
C250 C352 1.358(9)
C251 O105 1.398(8)
C252 O201 1.376(7)
C254 O302 1.372(8)
C257 N603 1.341(8)
C258 C289 1.383(12)
C258 C279 1.394(12)
C259 N101 1.328(9)
C259 C312 1.392(9)
C260 C286 1.375(12)
C262 C272 1.385(11)
C262 C324 1.523(8)
C263 N303 1.340(8)
C264 C300 1.510(11)
C264 C308 1.538(8)
C265 C274 1.375(12)
C265 O303 1.390(8)
C266 C297 1.373(12)
C266 O401 1.391(8)
C266 C281 1.391(11)
C268 C355 1.382(9)
C268 C307 1.387(9)
C269 N104 1.324(9)
C269 N105 1.339(8)
C270 N502 1.335(9)
C270 C332 1.373(8)
C271 O402 1.368(8)
C271 C297 1.382(12)
C271 C287 1.400(11)
C272 O102 1.374(8)
C273 N604 1.333(9)
C273 N605 1.350(9)
C273 C305 1.476(9)
C274 C314 1.517(8)
C276 N402 1.353(9)
C276 C282 1.379(12)
C278 C326 1.385(8)
C279 N201 1.324(10)
C283 C292 1.349(11)
C284 O502 1.376(8)
C284 C316 1.381(9)
C286 N102 1.346(8)
C288 N301 1.320(11)
C288 C328 1.369(9)
C289 C303 1.387(9)
C291 O504 1.368(8)
C292 N202 1.347(8)
C294 C302 1.379(10)
C294 O503 1.382(9)
C295 O406 1.388(8)
C296 C307 1.526(8)
C296 C349 1.553(9)
C298 C342 1.398(9)
C299 C353 1.516(9)
C301 C321 1.393(11)
C302 C310 1.512(12)
C303 C354 1.379(12)
C305 C357 1.358(12)
C305 C325 1.378(12)
C307 C329 1.385(12)
C310 C384 1.513(14)
C311 C324 1.531(11)
C313 C345 1.390(12)
C313 C347 1.400(12)
C313 C330 1.470(12)
C314 C387 1.527(14)
C315 N503 1.333(9)
C317 C356 1.369(13)
C317 O708 1.378(10)
C317 C365 1.392(13)
C318 O703 1.381(7)
C320 C344 1.379(12)
C320 C375 1.402(12)
C321 N403 1.341(9)
C322 N404 1.326(9)
C322 N406 1.359(8)
C323 C343 1.519(13)
C323 C344 1.525(13)
C323 C393 1.545(14)
C325 C366 1.385(13)
C326 N603 1.320(8)
C329 O702 1.359(8)
C329 C363 1.401(12)
C330 N606 1.326(8)
C330 N604 1.349(8)
C331 N302 1.342(8)
C333 C371 1.363(12)
C334 C341 1.382(12)
C335 C355 1.361(13)
C335 C363 1.374(13)
C335 O701 1.395(10)
C339 N502 1.325(8)
C340 O707 1.381(9)
C340 C356 1.382(13)
C340 C343 1.397(12)
C341 N102 1.334(9)
C343 C367 1.390(13)
C345 C359 1.378(13)
C346 C378 1.523(12)
C346 C375 1.521(11)
C347 C369 1.383(13)
C352 N302 1.344(9)
C354 N201 1.342(9)
C355 C377 1.523(14)
C357 C374 1.386(13)
C359 N601 1.327(9)
C361 C362 1.391(13)
C362 N401 1.330(10)
C365 C367 1.379(13)
C365 C377 1.508(14)
C366 N602 1.313(11)
C369 N601 1.354(9)
C370 C389 1.404(13)
C371 N402 1.335(9)
C372 N301 1.330(9)
C374 N602 1.335(10)
C377 C406 1.486(16)
C389 N401 1.322(10)
C501 C502 1.379(16)
C501 C506 1.393(16)
C501 N11 1.429(13)
C502 C503 1.366(15)
C503 C504 1.405(15)
C504 C505 1.384(16)
C505 C506 1.401(16)
C511 C516 1.30(2)
C511 C512 1.333(18)
C511 N12 1.492(13)
C512 C513 1.54(3)
C513 C514 1.45(3)
C514 C515 1.46(2)
C515 C516 1.37(2)
C521 C522 1.29(3)
C521 C526 1.44(3)
C521 N13' 1.50(3)
C521 N13 1.91(8)
C522 C523 4.42(11)
C523 C524 5.04(12)
C524 C525 1.39(3)
C525 C526 1.84(3)
C531 C536 1.35(2)
C531 N14' 1.47(3)
C531 C532 1.57(4)
C532 C533 1.34(3)
C533 C534 1.32(3)
C534 C535 1.36(3)
C535 N14 1.26(4)
C535 C536 1.52(3)
C541 C545 1.319(18)
C541 C543 1.413(19)
C542 C546 1.381(17)
C542 C544 1.368(18)
C543 C544 1.406(18)
C545 C546 1.399(16)
C545 N17 1.519(16)
C551 C557 1.04(5)
C551 C555 1.63(6)
C552 C556 1.33(3)
C552 C553 1.52(3)
C553 C554 1.49(3)
C554 C555 1.23(3)
C555 C557 1.77(4)
C556 C557 1.06(3)
C556 N27 2.22(4)
C561 C565 1.433(18)
C561 C564 1.475(19)
C562 C563 1.335(16)
C562 C566 1.334(16)
C563 C564 1.365(18)
C565 C566 1.389(16)
C565 N18 1.49(2)
C571 C579 1.10(4)
C571 N19' 1.27(4)
C571 C573 1.60(6)
C571 O25' 1.48(4)
C571 C575 1.42(4)
C572 C578 1.02(4)
C572 C577 1.13(4)
C572 C574 1.32(4)
C572 C576 1.44(4)
C572 C579 1.81(5)
C573 C579 0.80(4)
C573 C576 1.06(4)
C573 N19' 1.19(4)
C573 O26' 1.77(4)
C574 C575 1.36(2)
C574 C578 1.42(4)
C575 C579 1.53(4)
C576 C579 1.27(4)
C576 C577 1.42(4)
C576 N19 1.54(6)
C577 C578 1.36(4)
C577 N19 1.92(6)
C579 N19' 1.38(4)
C582 C584 1.48(2)
C582 C587 1.74(2)
C583 C589 1.03(3)
C583 C585 1.27(3)
C584 C585 1.49(2)
C587 C589 1.27(3)
C587 N22 1.451(19)
C587 N22' 1.559(18)
C591 C593 1.21(3)
C591 C595 1.46(3)
C593 C598 1.21(3)
C594 C595 1.41(3)
C594 C596 1.54(3)
C596 C598 1.36(2)
C596 N23 1.64(3)
C601 N28 1.49(6)
C601 C605 1.48(9)
C601 C904 1.61(7)
C601 C901 1.89(7)
C601 C603 1.28(10)
C602 C604 2.24(11)
C602 C603 0.77(9)
C604 C606 1.32(9)
C604 C886 1.84(7)
C605 C606 1.41(9)
C605 C901 1.86(7)
C606 C886 2.02(7)
C641 C646 1.31(4)
C641 O50 1.66(7)
C641 N36 1.84(6)
C641 C642 1.73(5)
C642 C643 1.37(8)
C642 N36' 1.24(6)
C642 C644 1.92(4)
C643 O16 1.83(15)
C644 C645 1.25(3)
C644 O50' 1.47(5)
C644 N36' 1.23(6)
C645 C646 1.55(3)
C881 C884 1.18(4)
C881 C885 1.34(5)
C882 C883 1.22(4)
C882 N28' 1.38(5)
C882 C886 1.54(5)
C883 C884 1.33(4)
C885 C886 1.44(5)
C901 C903 1.22(5)
C901 N28 1.26(7)
C901 C904 1.55(6)
C902 C906 1.22(4)
C902 C904 1.47(5)
C903 C905 1.24(5)
C904 N28 1.05(7)
C904 O53 1.90(5)
C905 C906 1.21(4)
N11 O12 1.266(14)
N11 O11 1.276(19)
N11 O11' 1.35(2)
N12 O13 1.199(16)
N12 O14 1.242(14)
N13 O16' 1.01(8)
N13 N13' 1.57(8)
N13' O15 1.25(5)
N13' O16' 1.17(5)
N14 O18 1.11(4)
N14 O17 1.17(4)
N14' O18' 1.22(3)
N14' O17' 1.25(3)
N17 O61 1.122(16)
N17 O60 1.25(3)
N18 O22' 0.93(4)
N18 O23 0.87(3)
N18 O22 1.67(3)
N18 O23' 1.49(4)
N19 O26 1.21(6)
N19 O25 1.19(6)
N19' O25' 1.33(4)
N19' O26' 1.39(4)
N22 O30 1.121(18)
N22 O29 1.22(2)
N22 N22' 1.28(3)
N22' O30 1.110(18)
N22' O29' 1.13(2)
N23 O31' 1.15(3)
N23 O31 1.28(3)
N23 O32 1.68(4)
N27 O21 1.09(6)
N27 O21' 1.29(5)
N27 O20 2.13(5)
N28' O53' 1.22(5)
N28' O54' 1.32(6)
N28 O54 1.52(6)
N36 O50 1.43(8)
N36 O51 1.63(6)
N36' O51' 1.64(6)
N36' O50' 1.73(6)
O11 O11' 0.90(2)
O20 O21 1.11(5)
O21 O21' 2.35(5)
O22' O23 1.34(4)
O22' O22 1.01(4)
O23 O23' 0.99(3)
O31' O32 1.47(4)
O53 O54 1.46(5)
O802 O803 1.70(2)
O803 O807 1.14(2)
O805 O806 1.369(19)
